data_4106469
loop_
_publ_author_name
'Norifumi Kishi'
'Zhiou Li'
'Kenji Yoza'
'Munetaka Akita'
'Michito Yoshizawa'

_publ_contact_author 'Michito Yoshizawa'
_publ_contact_author_email yoshizawa.m.ac@m.titech.ac.jp
_publ_section_title
;
 An M2L4 Molecular Capsule with an Anthracene Shell: Encapsulation of
 Large Guests up to 1 nm
;
_journal_name_full 'Journal of the American Chemical Society'
_journal_page_first 11438
_journal_page_last 11441
_journal_paper_doi 10.1021/ja2037029
_journal_volume 133
_journal_year 2011
_chemical_formula_sum 'C213.5 H160 N12 O47 Pd2'
_chemical_formula_weight 3858.34
_chemical_name_systematic
; 
 ? 
;
_space_group_IT_number 2
_symmetry_cell_setting triclinic
_symmetry_space_group_name_Hall '-P 1'
_symmetry_space_group_name_H-M 'P -1'
_atom_sites_solution_hydrogens geom
_atom_sites_solution_primary direct
_atom_sites_solution_secondary difmap
_audit_creation_method SHELXL-97
_cell_angle_alpha 88.798(2)
_cell_angle_beta 69.6620(10)
_cell_angle_gamma 81.0410(10)
_cell_formula_units_Z 2
_cell_length_a 20.323(2)
_cell_length_b 23.546(2)
_cell_length_c 24.072(2)
_cell_measurement_reflns_used 9861
_cell_measurement_temperature 93
_cell_measurement_theta_max 26.41
_cell_measurement_theta_min 2.21
_cell_volume 10662.3(16)
_computing_cell_refinement 'Bruker APEX2 (Bruker AXS, 2010)'
_computing_data_collection 'Bruker APEX2 (Bruker AXS, 2010)'
_computing_data_reduction 'Bruker SAINT (Bruker AXS, 2004)'
_computing_molecular_graphics 'Brukre SHELXTL (Bruker AXS,2008)'
_computing_publication_material 'Bruker XCIF (Bruker AXS, 2008)'
_computing_structure_refinement 'SHELXL-97 (Sheldrick, 1997)'
_computing_structure_solution 'SHELXS-97 (Sheldrick, 1997)'
_diffrn_ambient_temperature 93
_diffrn_detector_area_resol_mean 8.333
_diffrn_measured_fraction_theta_full 0.970
_diffrn_measured_fraction_theta_max 0.970
_diffrn_measurement_device_type 'Bruker APEXII CCD area detector'
_diffrn_measurement_method 'phi and omega scans'
_diffrn_radiation_monochromator 'Bruker Helios multilayer confocal mirror'
_diffrn_radiation_source 'Bruker TXS fine-focus rotating anode'
_diffrn_radiation_type MoK\a
_diffrn_radiation_wavelength 0.71073
_diffrn_reflns_av_R_equivalents 0.0252
_diffrn_reflns_av_sigmaI/netI 0.0724
_diffrn_reflns_limit_h_max 25
_diffrn_reflns_limit_h_min -24
_diffrn_reflns_limit_k_max 29
_diffrn_reflns_limit_k_min -29
_diffrn_reflns_limit_l_max 30
_diffrn_reflns_limit_l_min -18
_diffrn_reflns_number 56805
_diffrn_reflns_theta_full 26.37
_diffrn_reflns_theta_max 26.37
_diffrn_reflns_theta_min 0.88
_exptl_absorpt_coefficient_mu 0.245
_exptl_absorpt_correction_T_max 0.9831
_exptl_absorpt_correction_T_min 0.9550
_exptl_absorpt_correction_type empirical
_exptl_absorpt_process_details
;
SADABS Sheldrick 1996
;
_exptl_crystal_colour 'pale yellow'
_exptl_crystal_density_diffrn 1.202
_exptl_crystal_description block
_exptl_crystal_F_000 3986
_exptl_crystal_size_max 0.19
_exptl_crystal_size_mid 0.12
_exptl_crystal_size_min 0.07
_refine_diff_density_max 1.769
_refine_diff_density_min -1.197
_refine_diff_density_rms 0.152
_refine_ls_extinction_method none
_refine_ls_goodness_of_fit_ref 1.166
_refine_ls_hydrogen_treatment constr
_refine_ls_matrix_type full
_refine_ls_number_parameters 2725
_refine_ls_number_reflns 42310
_refine_ls_number_restraints 4409
_refine_ls_restrained_S_all 1.167
_refine_ls_R_factor_all 0.1412
_refine_ls_R_factor_gt 0.0943
_refine_ls_shift/su_max 0.032
_refine_ls_shift/su_mean 0.000
_refine_ls_structure_factor_coef Fsqd
_refine_ls_weighting_details 'calc w=1/[\s^2^(Fo^2^)+(0.2000P)^2^+0.0000P] where P=(Fo^2^+2Fc^2^)/3'
_refine_ls_weighting_scheme calc
_refine_ls_wR_factor_gt 0.2877
_refine_ls_wR_factor_ref 0.3252
_reflns_number_gt 26483
_reflns_number_total 42310
_reflns_threshold_expression >2sigma(I)
_cod_data_source_file ja2037029_si_003.cif
_cod_data_source_block nk264F
_cod_original_sg_symbol_H-M 'P -1 '
_cod_original_formula_sum 'C213.50 H160 N12 O47 Pd2'
_cod_database_code 4106469

loop_
_symmetry_equiv_pos_as_xyz
'x, y, z'
'-x, -y, -z'

loop_
_atom_site_label
_atom_site_type_symbol
_atom_site_fract_x
_atom_site_fract_y
_atom_site_fract_z
_atom_site_U_iso_or_equiv
_atom_site_adp_type
_atom_site_occupancy
_atom_site_symmetry_multiplicity
_atom_site_calc_flag
_atom_site_refinement_flags
_atom_site_disorder_assembly
_atom_site_disorder_group
C1 C 0.1589(3) 0.9047(2) 0.4072(3) 0.0329(12) Uani 1 1 d U . .
H1A H 0.1976 0.8935 0.3715 0.039 Uiso 1 1 calc R . .
C3 C 0.4191(3) 1.0535(2) 0.3567(3) 0.0341(12) Uani 1 1 d U . .
C4 C 0.8608(3) 0.7827(3) 0.2678(3) 0.0372(13) Uani 1 1 d U . .
H4A H 0.8962 0.8036 0.2699 0.045 Uiso 1 1 calc R . .
C6 C 0.0482(3) 0.8928(3) 0.4716(3) 0.0387(13) Uani 1 1 d U . .
H6A H 0.0075 0.8743 0.4809 0.046 Uiso 1 1 calc R . .
C7 C 0.6992(3) 0.6754(2) 0.3920(2) 0.0309(11) Uani 1 1 d U . .
C8 C 0.4878(3) 1.1299(2) 0.3530(2) 0.0325(12) Uani 1 1 d U . .
H8A H 0.4915 1.1661 0.3674 0.039 Uiso 1 1 calc R . .
C10 C 0.1955(3) 0.5827(3) 0.2805(3) 0.0398(14) Uani 1 1 d U . .
C11 C 0.7667(3) 0.8264(2) 0.1357(3) 0.0328(12) Uani 1 1 d U . .
H11A H 0.7325 0.8171 0.1717 0.039 Uiso 1 1 calc R . .
C12 C 0.1415(3) 0.7444(3) 0.4425(3) 0.0353(13) Uani 1 1 d U . .
H12A H 0.1796 0.7659 0.4308 0.042 Uiso 1 1 calc R . .
C13 C 0.1642(3) 0.9473(2) 0.4436(3) 0.0347(12) Uani 1 1 d U . .
C14 C 0.7163(3) 0.9407(2) 0.2170(3) 0.0349(12) Uani 1 1 d U . .
C15 C 0.5429(3) 1.0444(2) 0.2887(2) 0.0322(12) Uani 1 1 d U . .
C16 C 0.6036(3) 1.0074(2) 0.2440(3) 0.0335(12) Uani 1 1 d U . .
C17 C 0.1940(3) 1.0157(3) 0.3381(3) 0.0391(13) Uani 1 1 d U . .
H17A H 0.1510 1.0001 0.3521 0.047 Uiso 1 1 calc R . .
C18 C 0.4555(3) 0.6690(3) 0.6197(3) 0.0376(13) Uani 1 1 d U . .
H18A H 0.4564 0.6630 0.6586 0.045 Uiso 1 1 calc R . .
C19 C 0.5795(3) 0.7035(2) 0.4665(2) 0.0315(12) Uani 1 1 d U . .
C20 C 0.2721(3) 0.7290(2) 0.5564(2) 0.0331(12) Uani 1 1 d U . .
C21 C 0.7678(3) 0.6926(2) 0.0315(3) 0.0395(14) Uani 1 1 d U . .
H21A H 0.7309 0.7218 0.0540 0.047 Uiso 1 1 calc R . .
C22 C 0.7550(3) 0.7421(2) 0.3149(2) 0.0331(12) Uani 1 1 d U . .
C23 C 0.8641(3) 0.7619(2) 0.2140(3) 0.0357(13) Uani 1 1 d U . .
H23A H 0.9017 0.7688 0.1792 0.043 Uiso 1 1 calc R . .
C24 C 0.1461(3) 0.7167(2) 0.2869(3) 0.0333(12) Uani 1 1 d U . .
H24A H 0.1805 0.7122 0.3058 0.040 Uiso 1 1 calc R . .
C25 C 0.2206(4) 0.8400(3) 0.1072(3) 0.0463(15) Uani 1 1 d U . .
C27 C 0.4533(3) 0.6872(2) 0.5068(3) 0.0350(12) Uani 1 1 d U . .
H27A H 0.4526 0.6928 0.4678 0.042 Uiso 1 1 calc R . .
C28 C 0.3524(3) 1.0286(2) 0.3806(3) 0.0351(12) Uani 1 1 d U . .
C29 C 0.2778(3) 0.7741(3) 0.5913(3) 0.0381(13) Uani 1 1 d U . .
H29A H 0.3190 0.7718 0.6019 0.046 Uiso 1 1 calc R . .
C30 C 0.3251(3) 0.6799(3) 0.5375(2) 0.0339(12) Uani 1 1 d U . .
C31 C 0.3219(3) 0.5674(2) 0.1796(3) 0.0406(14) Uani 1 1 d U . .
C32 C 0.5639(3) 0.4739(2) 0.2159(3) 0.0384(13) Uani 1 1 d U . .
C33 C 0.3062(3) 1.0324(2) 0.3483(3) 0.0364(13) Uani 1 1 d U . .
C34 C 0.1629(3) 0.8681(2) 0.2460(3) 0.0349(13) Uani 1 1 d U . .
H34A H 0.1942 0.8327 0.2414 0.042 Uiso 1 1 calc R . .
C35 C 0.8065(3) 0.7734(2) 0.3188(3) 0.0345(12) Uani 1 1 d U . .
H35A H 0.8040 0.7880 0.3561 0.041 Uiso 1 1 calc R . .
C36 C 0.7605(3) 0.7223(2) 0.2594(3) 0.0358(13) Uani 1 1 d U . .
H36A H 0.7253 0.7016 0.2561 0.043 Uiso 1 1 calc R . .
C37 C 0.2549(3) 0.6414(2) 0.4857(3) 0.0356(12) Uani 1 1 d U . .
C38 C 0.2423(3) 1.0071(2) 0.3709(3) 0.0351(12) Uani 1 1 d U . .
C39 C 0.6006(3) 0.9976(2) 0.1877(3) 0.0367(13) Uani 1 1 d U . .
C40 C 0.5167(3) 0.6895(2) 0.5163(2) 0.0308(11) Uani 1 1 d U . .
C41 C 0.0491(3) 0.7322(3) 0.2314(3) 0.0520(17) Uani 1 1 d U . .
H41A H 0.0158 0.7389 0.2115 0.062 Uiso 1 1 calc R . .
C42 C 0.6941(3) 0.7292(2) 0.3678(2) 0.0323(12) Uani 1 1 d U . .
C43 C 0.5755(3) 0.7579(2) 0.4414(3) 0.0339(12) Uani 1 1 d U . .
C44 C 0.0464(3) 0.7701(3) 0.2741(3) 0.0436(15) Uani 1 1 d U . .
H44A H 0.0095 0.8024 0.2850 0.052 Uiso 1 1 calc R . .
C45 C 0.3960(4) 0.8240(3) -0.0249(3) 0.0483(16) Uani 1 1 d U . .
C46 C 0.8629(3) 0.7965(3) 0.0507(3) 0.0418(14) Uani 1 1 d U . .
H46A H 0.8968 0.7662 0.0269 0.050 Uiso 1 1 calc R . .
C48 C 0.7653(3) 0.8834(2) 0.1206(3) 0.0363(13) Uani 1 1 d U . .
C49 C 0.0675(3) 0.9315(2) 0.3055(3) 0.0363(13) Uani 1 1 d U . .
H49A H 0.0303 0.9413 0.3425 0.044 Uiso 1 1 calc R . .
C50 C 0.2091(4) 1.0456(3) 0.2878(3) 0.0447(15) Uani 1 1 d U . .
H50A H 0.1762 1.0515 0.2675 0.054 Uiso 1 1 calc R . .
C52 C 0.3673(3) 0.9699(3) 0.5204(3) 0.0394(13) Uani 1 1 d U . .
H52A H 0.3974 0.9695 0.5431 0.047 Uiso 1 1 calc R . .
C54 C 0.2104(3) 0.7342(3) 0.5391(3) 0.0370(13) Uani 1 1 d U . .
C56 C 0.6617(3) 0.9805(2) 0.2587(2) 0.0323(12) Uani 1 1 d U . .
C57 C 0.7117(3) 0.9286(2) 0.1617(3) 0.0349(12) Uani 1 1 d U . .
C58 C 0.2059(3) 0.6232(2) 0.2361(3) 0.0391(13) Uani 1 1 d U . .
C59 C 0.6411(3) 0.6623(2) 0.4428(2) 0.0320(12) Uani 1 1 d U . .
C60 C 0.6474(3) 0.6063(2) 0.4676(3) 0.0377(13) Uani 1 1 d U . .
H60A H 0.6095 0.5966 0.5008 0.045 Uiso 1 1 calc R . .
C61 C 0.4262(3) 0.3809(2) 0.2194(3) 0.0375(13) Uani 1 1 d U . .
H61A H 0.4225 0.3413 0.2187 0.045 Uiso 1 1 calc R . .
C62 C 0.2748(3) 0.9729(2) 0.4553(3) 0.0354(12) Uani 1 1 d U . .
C63 C 0.2307(3) 0.8831(3) 0.1412(3) 0.0384(13) Uani 1 1 d U . .
C64 C 0.3920(3) 0.6772(2) 0.5504(2) 0.0341(12) Uani 1 1 d U . .
C65 C 0.7611(3) 0.5952(3) 0.1708(3) 0.0415(14) Uani 1 1 d U . .
H65A H 0.7227 0.6142 0.1600 0.050 Uiso 1 1 calc R . .
C66 C 0.3817(3) 0.9981(2) 0.4688(3) 0.0385(13) Uani 1 1 d U . .
H66A H 0.4224 1.0166 0.4553 0.046 Uiso 1 1 calc R . .
C67 C 0.2631(3) 0.9423(3) 0.5096(3) 0.0397(13) Uani 1 1 d U . .
H67A H 0.2234 0.9226 0.5239 0.048 Uiso 1 1 calc R . .
C68 C 0.5193(4) 0.7781(3) -0.0765(3) 0.0462(15) Uani 1 1 d U . .
C69 C 0.3388(3) 0.8440(3) 0.0317(3) 0.0450(15) Uani 1 1 d U . .
C70 C 0.2282(3) 0.9766(2) 0.4236(3) 0.0334(12) Uani 1 1 d U . .
C71 C 0.3663(3) 0.5833(3) 0.4866(3) 0.0400(14) Uani 1 1 d U . .
H71A H 0.4072 0.5786 0.4978 0.048 Uiso 1 1 calc R . .
C72 C 0.7662(3) 0.6735(3) -0.0222(3) 0.0458(15) Uani 1 1 d U . .
C73 C 0.2537(3) 0.7922(3) 0.3211(3) 0.0418(14) Uani 1 1 d U . .
C74 C 0.1737(3) 0.9035(3) 0.1986(3) 0.0393(13) Uani 1 1 d U . .
C75 C 0.5965(3) 0.6909(3) -0.0601(3) 0.0415(14) Uani 1 1 d U . .
C76 C 0.6921(3) 0.5152(3) 0.2029(3) 0.0444(15) Uani 1 1 d U . .
C77 C 0.6681(3) 0.9905(3) 0.3150(3) 0.0397(13) Uani 1 1 d U . .
H77A H 0.6320 1.0163 0.3433 0.048 Uiso 1 1 calc R . .
C78 C 0.1659(4) 0.8254(3) 0.5943(3) 0.0457(15) Uani 1 1 d U . .
H78A H 0.1298 0.8580 0.6080 0.055 Uiso 1 1 calc R . .
C79 C 0.6147(4) 0.4761(3) 0.1595(3) 0.0432(14) Uani 1 1 d U . .
C80 C 0.3075(3) 0.9410(3) 0.5405(3) 0.0421(14) Uani 1 1 d U . .
H80A H 0.2985 0.9205 0.5761 0.050 Uiso 1 1 calc R . .
C81 C 0.3366(3) 1.0004(2) 0.4344(3) 0.0331(12) Uani 1 1 d U . .
C82 C 0.8175(3) 0.8959(3) 0.0674(3) 0.0443(15) Uani 1 1 d U . .
H82A H 0.8194 0.9347 0.0563 0.053 Uiso 1 1 calc R . .
C83 C 0.2787(4) 0.6564(3) 0.1381(3) 0.0470(15) Uani 1 1 d U . .
H83A H 0.2434 0.6890 0.1411 0.056 Uiso 1 1 calc R . .
C84 C 0.7069(3) 0.6987(3) -0.0425(3) 0.0419(14) Uani 1 1 d U . .
C85 C 0.3161(3) 0.6352(2) 0.5042(3) 0.0350(12) Uani 1 1 d U . .
C86 C 0.4950(3) 0.4557(2) 0.2210(3) 0.0388(13) Uani 1 1 d U . .
C87 C 0.8712(4) 0.6291(3) 0.0213(3) 0.0548(18) Uani 1 1 d U . .
H87A H 0.9075 0.6137 0.0363 0.066 Uiso 1 1 calc R . .
C88 C 0.3483(3) 0.8888(3) 0.0654(3) 0.0445(15) Uani 1 1 d U . .
C89 C 0.5871(3) 0.7506(3) -0.0709(3) 0.0432(15) Uani 1 1 d U . .
C90 C 0.1429(3) 0.7005(2) 0.4810(3) 0.0374(13) Uani 1 1 d U . .
C91 C 0.2674(3) 0.6159(2) 0.1853(3) 0.0399(14) Uani 1 1 d U . .
C92 C 0.3739(3) 0.4815(3) 0.2225(3) 0.0418(14) Uani 1 1 d U . .
C93 C 0.4365(3) 0.4958(3) 0.2238(3) 0.0430(14) Uani 1 1 d U . .
H93A H 0.4397 0.5354 0.2267 0.052 Uiso 1 1 calc R . .
C94 C 0.2266(3) 0.8205(3) 0.6102(3) 0.0429(14) Uani 1 1 d U . .
H94A H 0.2318 0.8499 0.6342 0.052 Uiso 1 1 calc R . .
C95 C 0.1090(3) 0.9618(3) 0.4963(3) 0.0438(14) Uani 1 1 d U . .
H95A H 0.1109 0.9908 0.5222 0.053 Uiso 1 1 calc R . .
C96 C 0.1578(3) 0.7842(3) 0.5595(3) 0.0433(14) Uani 1 1 d U . .
H96A H 0.1167 0.7887 0.5487 0.052 Uiso 1 1 calc R . .
C98 C 0.0760(3) 0.9700(3) 0.2600(3) 0.0466(15) Uani 1 1 d U . .
H98A H 0.0453 1.0059 0.2659 0.056 Uiso 1 1 calc R . .
C99 C 0.1231(4) 0.5483(3) 0.3745(4) 0.0534(17) Uani 1 1 d U . .
H99A H 0.0801 0.5523 0.4077 0.064 Uiso 1 1 calc R . .
C100 C 0.5781(3) 0.4877(3) 0.2670(3) 0.0416(14) Uani 1 1 d U . .
C101 C 0.5477(4) 0.6557(3) -0.0640(3) 0.0485(16) Uani 1 1 d U . .
H10A H 0.5065 0.6728 -0.0720 0.058 Uiso 1 1 calc R . .
C102 C 0.1504(3) 0.6752(2) 0.2453(3) 0.0405(14) Uani 1 1 d U . .
C103 C 0.2037(3) 0.6903(3) 0.5028(3) 0.0371(13) Uani 1 1 d U . .
C104 C 0.2943(3) 0.9074(3) 0.1214(3) 0.0414(14) Uani 1 1 d U . .
C105 C 0.7602(3) 0.6316(2) 0.3687(3) 0.0376(13) Uani 1 1 d U . .
H10B H 0.7986 0.6392 0.3348 0.045 Uiso 1 1 calc R . .
C106 C 0.5987(4) 0.9795(3) 0.0725(3) 0.0487(16) Uani 1 1 d U . .
H10C H 0.5979 0.9737 0.0338 0.058 Uiso 1 1 calc R . .
C107 C 0.6384(4) 0.7838(3) -0.0700(3) 0.0439(15) Uani 1 1 d U . .
C108 C 0.1297(3) 0.9556(3) 0.2058(3) 0.0435(14) Uani 1 1 d U . .
H10D H 0.1361 0.9813 0.1742 0.052 Uiso 1 1 calc R . .
C109 C 0.5458(3) 1.0280(2) 0.1692(3) 0.0397(14) Uani 1 1 d U . .
H10E H 0.5085 1.0538 0.1966 0.048 Uiso 1 1 calc R . .
C110 C 0.0352(3) 0.7276(3) 0.4368(3) 0.0382(13) Uani 1 1 d U . .
H11B H -0.0028 0.7373 0.4222 0.046 Uiso 1 1 calc R . .
C111 C 0.7081(4) 0.5668(3) 0.4435(3) 0.0472(15) Uani 1 1 d U . .
H11C H 0.7120 0.5303 0.4605 0.057 Uiso 1 1 calc R . .
C113 C 0.0500(4) 0.9332(3) 0.5113(3) 0.0482(16) Uani 1 1 d U . .
H11D H 0.0121 0.9414 0.5481 0.058 Uiso 1 1 calc R . .
C114 C 0.4462(3) 0.8221(2) -0.1321(3) 0.0408(14) Uani 1 1 d U . .
H11E H 0.4409 0.8311 -0.1692 0.049 Uiso 1 1 calc R . .
C115 C 0.6285(3) 0.8262(3) 0.3660(3) 0.0462(15) Uani 1 1 d U . .
H11F H 0.6668 0.8351 0.3327 0.055 Uiso 1 1 calc R . .
C116 C 0.2501(3) 0.5339(3) 0.2755(3) 0.0429(14) Uani 1 1 d U . .
C117 C 0.1008(3) 0.6833(3) 0.2169(3) 0.0477(16) Uani 1 1 d U . .
H11G H 0.1022 0.6558 0.1880 0.057 Uiso 1 1 calc R . .
C118 C 0.6335(3) 0.7710(2) 0.3913(3) 0.0350(12) Uani 1 1 d U . .
C119 C 0.4789(3) 1.0234(2) 0.3135(3) 0.0371(13) Uani 1 1 d U . .
H11H H 0.4758 0.9866 0.3003 0.045 Uiso 1 1 calc R . .
C120 C 0.7794(3) 0.9267(3) 0.2864(3) 0.0464(15) Uani 1 1 d U . .
H12B H 0.8196 0.9097 0.2959 0.056 Uiso 1 1 calc R . .
C121 C 0.2979(4) 0.5472(3) 0.4368(3) 0.0473(15) Uani 1 1 d U . .
H12C H 0.2917 0.5166 0.4150 0.057 Uiso 1 1 calc R . .
C122 C 0.4099(4) 0.9162(3) 0.0455(3) 0.0515(17) Uani 1 1 d U . .
H12D H 0.4449 0.9058 0.0076 0.062 Uiso 1 1 calc R . .
C123 C 0.0889(3) 0.6692(3) 0.4965(3) 0.0447(15) Uani 1 1 d U . .
H12E H 0.0886 0.6383 0.5226 0.054 Uiso 1 1 calc R . .
C124 C 0.5154(3) 0.8020(3) 0.4649(3) 0.0421(14) Uani 1 1 d U . .
H12F H 0.4771 0.7951 0.4993 0.050 Uiso 1 1 calc R . .
C125 C 0.1324(4) 0.5878(3) 0.3312(3) 0.0483(16) Uani 1 1 d U . .
H12G H 0.0957 0.6195 0.3350 0.058 Uiso 1 1 calc R . .
C127 C 0.6570(3) 0.6648(3) -0.0459(3) 0.0438(15) Uani 1 1 d U . .
C128 C 0.6989(4) 0.7577(3) -0.0556(3) 0.0465(15) Uani 1 1 d U . .
C129 C 0.5304(4) 0.4806(3) 0.3248(3) 0.0501(16) Uani 1 1 d U . .
H12H H 0.4860 0.4692 0.3295 0.060 Uiso 1 1 calc R . .
C130 C 0.5455(3) 1.0210(3) 0.1129(3) 0.0466(15) Uani 1 1 d U . .
H13A H 0.5102 1.0435 0.1008 0.056 Uiso 1 1 calc R . .
C131 C 0.2761(4) 0.8197(3) 0.0523(3) 0.0477(16) Uani 1 1 d U . .
C132 C 0.2496(3) 0.5955(3) 0.4500(3) 0.0419(14) Uani 1 1 d U . .
H13B H 0.2114 0.5993 0.4354 0.050 Uiso 1 1 calc R . .
C134 C 0.7561(4) 0.5413(3) 0.1954(3) 0.0482(15) Uani 1 1 d U . .
C135 C 0.5121(4) 0.8541(3) 0.4384(3) 0.0523(17) Uani 1 1 d U . .
H13C H 0.4705 0.8820 0.4537 0.063 Uiso 1 1 calc R . .
C136 C 0.3070(3) 0.9497(3) 0.1564(3) 0.0449(15) Uani 1 1 d U . .
H13D H 0.2732 0.9610 0.1946 0.054 Uiso 1 1 calc R . .
C137 C 0.3137(3) 0.5278(2) 0.2251(3) 0.0417(14) Uani 1 1 d U . .
C141 C 0.7230(4) 0.9648(3) 0.3285(3) 0.0464(15) Uani 1 1 d U . .
H14A H 0.7251 0.9718 0.3665 0.056 Uiso 1 1 calc R . .
C142 C 0.6312(4) 0.8434(3) -0.0807(3) 0.0560(18) Uani 1 1 d U . .
H14B H 0.5905 0.8614 -0.0890 0.067 Uiso 1 1 calc R . .
C143 C 0.8653(3) 0.8524(3) 0.0316(3) 0.0485(16) Uani 1 1 d U . .
H14C H 0.8992 0.8603 -0.0052 0.058 Uiso 1 1 calc R . .
C145 C 0.3199(3) 1.0626(3) 0.2940(3) 0.0405(14) Uani 1 1 d U . .
H14D H 0.3623 1.0789 0.2781 0.049 Uiso 1 1 calc R . .
C147 C 0.3378(4) 0.6487(3) 0.0904(3) 0.0557(18) Uani 1 1 d U . .
H14E H 0.3443 0.6760 0.0601 0.067 Uiso 1 1 calc R . .
C148 C 0.3675(4) 0.9741(3) 0.1354(3) 0.0558(17) Uani 1 1 d U . .
H14F H 0.3749 1.0030 0.1585 0.067 Uiso 1 1 calc R . .
C149 C 0.7750(3) 0.9152(3) 0.2336(3) 0.0415(14) Uani 1 1 d U . .
H14G H 0.8121 0.8892 0.2063 0.050 Uiso 1 1 calc R . .
C150 C 0.6505(3) 0.9484(3) 0.0893(3) 0.0452(15) Uani 1 1 d U . .
H15A H 0.6842 0.9199 0.0625 0.054 Uiso 1 1 calc R . .
C151 C 0.2402(4) 0.4952(3) 0.3220(3) 0.0494(16) Uani 1 1 d U . .
H15B H 0.2773 0.4644 0.3200 0.059 Uiso 1 1 calc R . .
C152 C 0.4606(4) 0.7940(3) -0.0244(3) 0.0516(17) Uani 1 1 d U . .
H15C H 0.4652 0.7839 0.0127 0.062 Uiso 1 1 calc R . .
C153 C 0.0338(3) 0.6825(3) 0.4740(3) 0.0476(15) Uani 1 1 d U . .
H15D H -0.0041 0.6606 0.4843 0.057 Uiso 1 1 calc R . .
C154 C 0.3832(3) 0.5609(3) 0.1272(3) 0.0440(15) Uani 1 1 d U . .
H15E H 0.4192 0.5284 0.1223 0.053 Uiso 1 1 calc R . .
C155 C 0.1577(4) 0.8158(3) 0.1241(3) 0.0543(17) Uani 1 1 d U . .
H15F H 0.1197 0.8298 0.1593 0.065 Uiso 1 1 calc R . .
C156 C 0.3574(3) 0.5413(3) 0.4549(3) 0.0462(15) Uani 1 1 d U . .
H15G H 0.3914 0.5072 0.4444 0.055 Uiso 1 1 calc R . .
C157 C 0.7649(3) 0.5802(3) 0.3934(3) 0.0463(15) Uani 1 1 d U . .
H15H H 0.8065 0.5525 0.3771 0.056 Uiso 1 1 calc R . .
C158 C 0.6438(3) 0.5081(3) 0.2602(3) 0.0457(15) Uani 1 1 d U . .
C159 C 0.6572(4) 0.5188(3) 0.3136(3) 0.0539(17) Uani 1 1 d U . .
H15I H 0.6995 0.5331 0.3105 0.065 Uiso 1 1 calc R . .
C160 C 0.2726(4) 1.0681(3) 0.2652(3) 0.0453(15) Uani 1 1 d U . .
H16A H 0.2829 1.0876 0.2290 0.054 Uiso 1 1 calc R . .
C161 C 0.5583(4) 0.5978(3) -0.0566(3) 0.0589(19) Uani 1 1 d U . .
H16B H 0.5261 0.5748 -0.0615 0.071 Uiso 1 1 calc R . .
C165 C 0.3917(4) 0.5998(3) 0.0843(3) 0.0533(17) Uani 1 1 d U . .
H16C H 0.4335 0.5947 0.0500 0.064 Uiso 1 1 calc R . .
C166 C 0.6634(4) 0.6045(3) -0.0358(3) 0.0549(18) Uani 1 1 d U . .
H16D H 0.7018 0.5866 -0.0244 0.066 Uiso 1 1 calc R . .
C167 C 0.2669(4) 0.7739(3) 0.0192(3) 0.0570(18) Uani 1 1 d U . .
H16E H 0.3038 0.7594 -0.0166 0.068 Uiso 1 1 calc R . .
C172 C 0.1783(4) 0.5009(3) 0.3699(4) 0.0585(18) Uani 1 1 d U . .
H17B H 0.1721 0.4734 0.4000 0.070 Uiso 1 1 calc R . .
C173 C 0.4190(4) 0.9562(3) 0.0794(3) 0.0579(18) Uani 1 1 d U . .
H17C H 0.4611 0.9731 0.0656 0.069 Uiso 1 1 calc R . .
C174 C 0.6798(3) 0.4969(3) 0.1519(3) 0.0458(15) Uani 1 1 d U . .
C175 C 0.8731(4) 0.5953(3) 0.1764(4) 0.0555(18) Uani 1 1 d U . .
H17D H 0.9144 0.6128 0.1685 0.067 Uiso 1 1 calc R . .
C176 C 0.6048(4) 0.4580(3) 0.1071(3) 0.0565(18) Uani 1 1 d U . .
H17E H 0.5622 0.4439 0.1106 0.068 Uiso 1 1 calc R . .
C178 C 0.8199(4) 0.6300(3) -0.0543(3) 0.0570(18) Uani 1 1 d U . .
H17F H 0.8208 0.6156 -0.0911 0.068 Uiso 1 1 calc R . .
C179 C 0.6172(5) 0.5722(3) -0.0417(4) 0.067(2) Uani 1 1 d U . .
H17G H 0.6242 0.5320 -0.0359 0.081 Uiso 1 1 calc R . .
C181 C 0.8721(4) 0.6083(4) -0.0314(4) 0.068(2) Uani 1 1 d U . .
H18B H 0.9091 0.5786 -0.0527 0.081 Uiso 1 1 calc R . .
C182 C 0.5471(4) 0.4897(4) 0.3743(4) 0.0620(19) Uani 1 1 d U . .
H18C H 0.5156 0.4830 0.4127 0.074 Uiso 1 1 calc R . .
C183 C 0.7505(4) 0.7929(3) -0.0559(3) 0.0565(18) Uani 1 1 d U . .
H18D H 0.7924 0.7761 -0.0488 0.068 Uiso 1 1 calc R . .
C184 C 0.6123(4) 0.5095(4) 0.3674(4) 0.068(2) Uani 1 1 d U . .
H18E H 0.6239 0.5161 0.4014 0.081 Uiso 1 1 calc R . .
C185 C 0.5684(4) 0.8666(3) 0.3897(3) 0.0580(19) Uani 1 1 d U . .
H18F H 0.5655 0.9032 0.3726 0.070 Uiso 1 1 calc R . .
C186 C 0.8707(4) 0.5437(3) 0.2024(5) 0.075(2) Uani 1 1 d U . .
H18G H 0.9087 0.5270 0.2148 0.090 Uiso 1 1 calc R . .
C190 C 0.6790(5) 0.8745(4) -0.0797(4) 0.068(2) Uani 1 1 d U . .
H19A H 0.6728 0.9142 -0.0881 0.081 Uiso 1 1 calc R . .
C191 C 0.2052(5) 0.7505(4) 0.0383(4) 0.071(2) Uani 1 1 d U . .
H19B H 0.1994 0.7196 0.0166 0.085 Uiso 1 1 calc R . .
C193 C 0.1503(5) 0.7735(4) 0.0916(4) 0.068(2) Uani 1 1 d U . .
H19C H 0.1069 0.7583 0.1044 0.081 Uiso 1 1 calc R . .
C194 C 0.6527(5) 0.4601(5) 0.0542(4) 0.081(2) Uani 1 1 d U . .
H19D H 0.6433 0.4488 0.0203 0.098 Uiso 1 1 calc R . .
C195 C 0.8126(4) 0.5146(3) 0.2112(4) 0.066(2) Uani 1 1 d U . .
H19E H 0.8121 0.4775 0.2276 0.079 Uiso 1 1 calc R . .
C196 C 0.7189(5) 0.4790(5) 0.0465(4) 0.083(3) Uani 1 1 d U . .
H19F H 0.7539 0.4782 0.0081 0.099 Uiso 1 1 calc R . .
C198 C 0.7408(5) 0.8494(4) -0.0661(4) 0.068(2) Uani 1 1 d U . .
H19G H 0.7743 0.8726 -0.0643 0.082 Uiso 1 1 calc R . .
C199 C 0.7314(4) 0.4979(4) 0.0935(4) 0.065(2) Uani 1 1 d U . .
H19H H 0.7744 0.5120 0.0882 0.077 Uiso 1 1 calc R . .
O201 O 0.0162(4) 0.1924(4) 0.4155(4) 0.126(3) Uani 1 1 d U . .
C1A C 0.5169(3) 0.6794(2) 0.5734(2) 0.0328(12) Uani 1 1 d DU . .
O2A O 0.5802(2) 0.68226(17) 0.58172(17) 0.0369(9) Uani 1 1 d DU . .
C3A C 0.5903(3) 0.6573(3) 0.6335(3) 0.0376(13) Uani 1 1 d DU A .
H3AA H 0.5673 0.6224 0.6434 0.045 Uiso 1 1 calc R . .
H3AB H 0.5690 0.6851 0.6677 0.045 Uiso 1 1 calc R . .
C4A C 0.6688(3) 0.6419(3) 0.6199(3) 0.0446(15) Uani 1 1 d DU . .
H4AA H 0.6772 0.6203 0.6532 0.054 Uiso 0.742(10) 1 calc PR A 1
H4AB H 0.6895 0.6161 0.5840 0.054 Uiso 0.742(10) 1 calc PR A 1
H4AC H 0.6914 0.6759 0.6040 0.054 Uiso 0.258(10) 1 d PR A 2
H4AD H 0.6776 0.6326 0.6573 0.054 Uiso 0.258(10) 1 d PR A 2
O5A O 0.7033(3) 0.6888(2) 0.6108(3) 0.0466(17) Uani 0.742(10) 1 d PDU A 1
C6A C 0.7772(4) 0.6702(5) 0.5957(5) 0.066(3) Uani 0.742(10) 1 d PDU A 1
H6AA H 0.8017 0.7038 0.5895 0.098 Uiso 0.742(10) 1 calc PR A 1
H6AB H 0.7950 0.6461 0.5592 0.098 Uiso 0.742(10) 1 calc PR A 1
H6AC H 0.7861 0.6479 0.6279 0.098 Uiso 0.742(10) 1 calc PR A 1
O5AB O 0.7017(9) 0.5970(8) 0.5816(8) 0.050(5) Uani 0.258(10) 1 d PU A 2
C6AB C 0.7703(13) 0.6073(12) 0.5383(12) 0.053(7) Uani 0.258(10) 1 d PU A 2
H6AD H 0.7909 0.5742 0.5102 0.079 Uiso 0.258(10) 1 calc PR A 2
H6AE H 0.8028 0.6124 0.5591 0.079 Uiso 0.258(10) 1 calc PR A 2
H6AF H 0.7628 0.6420 0.5167 0.079 Uiso 0.258(10) 1 calc PR A 2
C1B C 0.3936(3) 0.6676(2) 0.6080(2) 0.0342(12) Uani 1 1 d DU . .
O2B O 0.3315(2) 0.65710(18) 0.64923(17) 0.0411(10) Uani 1 1 d DU . .
C3B C 0.3291(3) 0.6506(3) 0.7090(2) 0.0418(14) Uani 1 1 d DU . .
H3BA H 0.3375 0.6864 0.7245 0.050 Uiso 1 1 calc R . .
H3BB H 0.3661 0.6187 0.7111 0.050 Uiso 1 1 calc R . .
C4B C 0.2569(3) 0.6378(3) 0.7443(3) 0.0544(17) Uani 1 1 d DU . .
H4BA H 0.2445 0.6076 0.7234 0.065 Uiso 1 1 calc R . .
H4BB H 0.2562 0.6236 0.7834 0.065 Uiso 1 1 calc R . .
O5B O 0.2073(3) 0.6881(3) 0.7518(3) 0.0762(16) Uani 1 1 d DU . .
C6B C 0.1396(5) 0.6799(7) 0.7809(7) 0.144(5) Uani 1 1 d DU . .
H6BA H 0.1074 0.7163 0.7843 0.216 Uiso 1 1 calc R . .
H6BB H 0.1351 0.6663 0.8206 0.216 Uiso 1 1 calc R . .
H6BC H 0.1273 0.6512 0.7589 0.216 Uiso 1 1 calc R . .
C1C C 0.5462(3) 1.0991(2) 0.3088(3) 0.0350(12) Uani 1 1 d DU . .
O2C O 0.6090(2) 1.11958(16) 0.28160(18) 0.0364(9) Uani 1 1 d DU . .
C3C C 0.6238(3) 1.1662(2) 0.3098(3) 0.0396(13) Uani 1 1 d DU B .
H3CA H 0.6234 1.1555 0.3499 0.048 Uiso 1 1 calc R . .
H3CB H 0.5870 1.2004 0.3139 0.048 Uiso 1 1 calc R . .
C4C C 0.6953(3) 1.1797(3) 0.2729(3) 0.0424(14) Uani 1 1 d DU . .
H4CA H 0.6952 1.1893 0.2327 0.051 Uiso 0.588(10) 1 calc PR B 1
H4CB H 0.7043 1.2139 0.2906 0.051 Uiso 0.588(10) 1 calc PR B 1
H4CC H 0.7078 1.2113 0.2918 0.051 Uiso 0.412(10) 1 d PR B 2
H4CD H 0.7321 1.1454 0.2679 0.051 Uiso 0.412(10) 1 d PR B 2
O5C O 0.7511(3) 1.1334(3) 0.2682(3) 0.045(2) Uani 0.588(10) 1 d PDU B 1
C6C C 0.8191(5) 1.1493(7) 0.2339(6) 0.071(4) Uani 0.588(10) 1 d PDU B 1
H6CA H 0.8569 1.1169 0.2312 0.106 Uiso 0.588(10) 1 calc PR B 1
H6CB H 0.8269 1.1826 0.2533 0.106 Uiso 0.588(10) 1 calc PR B 1
H6CC H 0.8198 1.1592 0.1940 0.106 Uiso 0.588(10) 1 calc PR B 1
O5CB O 0.6896(7) 1.1976(5) 0.2160(6) 0.062(4) Uani 0.412(10) 1 d PU B 2
C6CB C 0.7603(11) 1.2063(9) 0.1758(9) 0.070(6) Uani 0.412(10) 1 d PU B 2
H6CD H 0.7578 1.2171 0.1370 0.105 Uiso 0.412(10) 1 calc PR B 2
H6CE H 0.7939 1.1705 0.1714 0.105 Uiso 0.412(10) 1 calc PR B 2
H6CF H 0.7764 1.2369 0.1923 0.105 Uiso 0.412(10) 1 calc PR B 2
C1D C 0.4251(3) 1.1083(2) 0.3758(2) 0.0313(12) Uani 1 1 d DU . .
O2D O 0.36471(19) 1.13602(15) 0.41715(17) 0.0342(9) Uani 1 1 d DU . .
C3D C 0.3668(3) 1.1895(2) 0.4428(3) 0.0402(14) Uani 1 1 d DU . .
H3DA H 0.3819 1.2174 0.4113 0.048 Uiso 1 1 calc R . .
H3DB H 0.4018 1.1838 0.4634 0.048 Uiso 1 1 calc R . .
C4D C 0.2952(3) 1.2126(3) 0.4858(3) 0.0463(15) Uani 1 1 d DU . .
H4DA H 0.2938 1.2541 0.4932 0.056 Uiso 1 1 calc R . .
H4DB H 0.2598 1.2095 0.4668 0.056 Uiso 1 1 calc R . .
O5D O 0.2736(3) 1.1866(2) 0.5409(2) 0.0694(14) Uani 1 1 d DU . .
C6D C 0.2629(5) 1.1288(3) 0.5422(4) 0.081(3) Uani 1 1 d DU . .
H6DA H 0.2484 1.1163 0.5832 0.122 Uiso 1 1 calc R . .
H6DB H 0.3072 1.1045 0.5184 0.122 Uiso 1 1 calc R . .
H6DC H 0.2256 1.1253 0.5259 0.122 Uiso 1 1 calc R . .
C1E C 0.5099(3) 0.7932(2) -0.1301(2) 0.0421(14) Uani 1 1 d DU . .
O2E O 0.5680(2) 0.77521(17) -0.18045(17) 0.0441(10) Uani 1 1 d DU . .
C3E C 0.5752(4) 0.8074(3) -0.2324(3) 0.0504(16) Uani 1 1 d DU C .
H3EA H 0.5662 0.8491 -0.2220 0.060 Uiso 1 1 calc R . .
H3EB H 0.5398 0.7995 -0.2498 0.060 Uiso 1 1 calc R . .
C4E C 0.6469(4) 0.7916(3) -0.2756(3) 0.0602(19) Uani 1 1 d DU . .
H4EA H 0.6534 0.7514 -0.2901 0.072 Uiso 0.796(10) 1 calc PR C 1
H4EB H 0.6534 0.8168 -0.3099 0.072 Uiso 0.796(10) 1 calc PR C 1
H4EC H 0.6453 0.8111 -0.3121 0.072 Uiso 0.204(10) 1 d PR C 2
H4ED H 0.6777 0.8116 -0.2612 0.072 Uiso 0.204(10) 1 d PR C 2
O5E O 0.6968(4) 0.7970(3) -0.2504(3) 0.072(2) Uani 0.796(10) 1 d PDU C 1
C6E C 0.7696(6) 0.7845(6) -0.2894(7) 0.110(5) Uani 0.796(10) 1 d PDU C 1
H6EA H 0.8010 0.7895 -0.2675 0.164 Uiso 0.796(10) 1 calc PR C 1
H6EB H 0.7776 0.8107 -0.3224 0.164 Uiso 0.796(10) 1 calc PR C 1
H6EC H 0.7798 0.7447 -0.3048 0.164 Uiso 0.796(10) 1 calc PR C 1
O5EB O 0.6846(12) 0.7377(9) -0.2926(10) 0.049(6) Uani 0.204(10) 1 d PU C 2
C6EB C 0.7616(18) 0.7334(15) -0.3312(17) 0.055(8) Uani 0.204(10) 1 d PU C 2
H6ED H 0.7820 0.6929 -0.3422 0.083 Uiso 0.204(10) 1 calc PR C 2
H6EE H 0.7876 0.7494 -0.3094 0.083 Uiso 0.204(10) 1 calc PR C 2
H6EF H 0.7654 0.7550 -0.3671 0.083 Uiso 0.204(10) 1 calc PR C 2
C1F C 0.3903(3) 0.8379(3) -0.0801(3) 0.0428(15) Uani 1 1 d DU D .
O2F O 0.3250(3) 0.8672(2) -0.0771(2) 0.0559(12) Uani 1 1 d DU . .
C3F C 0.3198(6) 0.8765(5) -0.1360(5) 0.036(3) Uani 0.557(10) 1 d PDU D 1
H3FA H 0.3228 0.8394 -0.1561 0.043 Uiso 0.557(10) 1 calc PR D 1
H3FB H 0.3583 0.8968 -0.1611 0.043 Uiso 0.557(10) 1 calc PR D 1
C4F C 0.2487(5) 0.9126(6) -0.1246(6) 0.049(3) Uani 0.557(10) 1 d PDU D 1
H4FA H 0.2457 0.9479 -0.1017 0.059 Uiso 0.557(10) 1 calc PR D 1
H4FB H 0.2441 0.9244 -0.1630 0.059 Uiso 0.557(10) 1 calc PR D 1
O5F O 0.1930(5) 0.8843(5) -0.0939(4) 0.073(3) Uani 0.557(10) 1 d PDU D 1
C6F C 0.1245(10) 0.9177(14) -0.0842(17) 0.208(13) Uani 0.557(10) 1 d PDU D 1
H6FA H 0.0875 0.8954 -0.0619 0.312 Uiso 0.557(10) 1 calc PR D 1
H6FB H 0.1195 0.9273 -0.1224 0.312 Uiso 0.557(10) 1 calc PR D 1
H6FC H 0.1198 0.9531 -0.0616 0.312 Uiso 0.557(10) 1 calc PR D 1
C3FB C 0.3067(9) 0.8992(9) -0.1175(8) 0.055(4) Uani 0.443(10) 1 d PDU D 2
H3FC H 0.3154 0.8744 -0.1528 0.065 Uiso 0.443(10) 1 calc PR D 2
H3FD H 0.3378 0.9290 -0.1300 0.065 Uiso 0.443(10) 1 calc PR D 2
C4FB C 0.2319(9) 0.9277(8) -0.0967(8) 0.064(4) Uani 0.443(10) 1 d PDU D 2
H4FC H 0.2224 0.9461 -0.1310 0.077 Uiso 0.443(10) 1 calc PR D 2
H4FD H 0.2016 0.8974 -0.0841 0.077 Uiso 0.443(10) 1 calc PR D 2
O5FB O 0.2101(8) 0.9687(6) -0.0509(6) 0.089(5) Uani 0.443(10) 1 d PDU D 2
C6FB C 0.1972(15) 0.9544(12) 0.0096(8) 0.138(10) Uani 0.443(10) 1 d PDU D 2
H6FD H 0.1806 0.9897 0.0347 0.207 Uiso 0.443(10) 1 calc PR D 2
H6FE H 0.2414 0.9345 0.0137 0.207 Uiso 0.443(10) 1 calc PR D 2
H6FF H 0.1609 0.9292 0.0220 0.207 Uiso 0.443(10) 1 calc PR D 2
C1G C 0.4876(3) 0.3978(2) 0.2210(3) 0.0385(13) Uani 1 1 d DU . .
O2G O 0.5447(2) 0.35908(16) 0.2235(2) 0.0461(11) Uani 1 1 d DU . .
C3G C 0.5618(3) 0.3056(3) 0.1905(3) 0.0507(16) Uani 1 1 d DU E .
H3GA H 0.5247 0.3023 0.1734 0.061 Uiso 1 1 calc R . .
H3GB H 0.5631 0.2733 0.2173 0.061 Uiso 1 1 calc R . .
C4G C 0.6313(4) 0.3020(4) 0.1427(3) 0.0624(19) Uani 1 1 d DU . .
H4GA H 0.6363 0.2732 0.1115 0.075 Uiso 0.663(10) 1 calc PR E 1
H4GB H 0.6379 0.3398 0.1245 0.075 Uiso 0.663(10) 1 calc PR E 1
H4GC H 0.6536 0.2611 0.1364 0.075 Uiso 0.337(10) 1 d PR E 2
H4GD H 0.6232 0.3143 0.1056 0.075 Uiso 0.337(10) 1 d PR E 2
O5G O 0.6811(3) 0.2847(3) 0.1721(3) 0.054(2) Uani 0.663(10) 1 d PDU E 1
C6G C 0.7537(5) 0.2762(6) 0.1317(5) 0.070(4) Uani 0.663(10) 1 d PDU E 1
H6GA H 0.7858 0.2644 0.1537 0.105 Uiso 0.663(10) 1 calc PR E 1
H6GB H 0.7645 0.3121 0.1120 0.105 Uiso 0.663(10) 1 calc PR E 1
H6GC H 0.7601 0.2461 0.1019 0.105 Uiso 0.663(10) 1 calc PR E 1
O5GB O 0.6822(8) 0.3357(7) 0.1512(7) 0.058(4) Uani 0.337(10) 1 d PU E 2
C6GB C 0.7453(11) 0.3415(10) 0.0980(10) 0.060(6) Uani 0.337(10) 1 d PU E 2
H6GD H 0.7750 0.3653 0.1083 0.090 Uiso 0.337(10) 1 calc PR E 2
H6GE H 0.7296 0.3596 0.0667 0.090 Uiso 0.337(10) 1 calc PR E 2
H6GF H 0.7727 0.3033 0.0838 0.090 Uiso 0.337(10) 1 calc PR E 2
C1H C 0.3701(3) 0.4224(2) 0.2187(3) 0.0377(13) Uani 1 1 d DU . .
O2H O 0.3079(2) 0.41010(18) 0.2156(2) 0.0499(11) Uani 1 1 d DU . .
C3H C 0.3017(4) 0.3507(3) 0.2118(3) 0.0542(17) Uani 1 1 d DU . .
H3HA H 0.3044 0.3313 0.2480 0.065 Uiso 1 1 calc R . .
H3HB H 0.3409 0.3313 0.1772 0.065 Uiso 1 1 calc R . .
C4H C 0.2321(4) 0.3478(4) 0.2056(4) 0.076(2) Uani 1 1 d DU . .
H4HA H 0.2243 0.3755 0.1761 0.091 Uiso 1 1 calc R . .
H4HB H 0.2319 0.3087 0.1913 0.091 Uiso 1 1 calc R . .
O5H O 0.1789(4) 0.3604(4) 0.2593(4) 0.121(3) Uani 1 1 d DU . .
C6H C 0.1146(8) 0.3466(9) 0.2533(9) 0.202(8) Uani 1 1 d DU . .
H6HA H 0.0748 0.3563 0.2906 0.302 Uiso 1 1 calc R . .
H6HB H 0.1210 0.3053 0.2439 0.302 Uiso 1 1 calc R . .
H6HC H 0.1046 0.3686 0.2214 0.302 Uiso 1 1 calc R . .
N1 N 0.0950(2) 0.7631(2) 0.3014(2) 0.0381(11) Uani 1 1 d U . .
N2 N 0.1099(2) 0.88107(19) 0.2987(2) 0.0323(10) Uani 1 1 d U . .
N3 N 0.1020(2) 0.8787(2) 0.4201(2) 0.0334(10) Uani 1 1 d U . .
N4 N 0.0885(2) 0.7583(2) 0.4206(2) 0.0350(11) Uani 1 1 d U . .
N5 N 0.8188(3) 0.6222(2) 0.1616(2) 0.0389(11) Uani 1 1 d U . .
N6 N 0.8183(3) 0.6720(2) 0.0529(2) 0.0406(12) Uani 1 1 d U . .
N7 N 0.8142(2) 0.7836(2) 0.1018(2) 0.0350(11) Uani 1 1 d U . .
N8 N 0.8146(2) 0.73163(19) 0.2096(2) 0.0334(10) Uani 1 1 d U . .
C221 C 0.6555(3) 0.9572(2) 0.1454(3) 0.0343(12) Uani 1 1 d U . .
N1P N 0.0892(3) 0.12161(18) 0.6098(2) 0.0397(12) Uani 1 1 d DU . .
N1Q N 0.4169(5) 0.1961(4) 0.7540(4) 0.122(3) Uani 1 1 d DU . .
N1R N 0.0043(12) 0.6905(6) 0.0890(6) 0.080(5) Uani 0.517(13) 1 d PDU F 1
N1RB N 0.0215(8) 0.6735(10) 0.0853(6) 0.080(5) Uani 0.483(13) 1 d PDU F 2
O1P O 0.0845(3) 0.0823(2) 0.5803(2) 0.0641(14) Uani 1 1 d DU . .
O2P O 0.0814(3) 0.1168(2) 0.6637(2) 0.0621(13) Uani 1 1 d DU . .
O3P O 0.0800(3) 0.17291(19) 0.5944(2) 0.0765(17) Uani 1 1 d DU . .
O1Q O 0.3708(6) 0.2378(5) 0.7735(6) 0.207(6) Uani 1 1 d DU . .
O2Q O 0.4110(6) 0.1490(4) 0.7737(6) 0.200(5) Uani 1 1 d DU . .
O3Q O 0.4768(5) 0.2045(5) 0.7179(6) 0.192(5) Uani 1 1 d DU . .
O1R O 0.0059(15) 0.6672(8) 0.1349(7) 0.087(5) Uani 0.517(13) 1 d PDU F 1
O2R O -0.0064(5) 0.7433(5) 0.0877(5) 0.081(4) Uani 0.517(13) 1 d PDU F 1
O3R O 0.0001(12) 0.6617(7) 0.0485(7) 0.135(6) Uani 0.517(13) 1 d PDU F 1
O1RB O 0.0194(14) 0.6594(12) 0.1352(7) 0.101(7) Uani 0.483(13) 1 d PDU F 2
O2RB O 0.0779(7) 0.6632(8) 0.0430(8) 0.129(6) Uani 0.483(13) 1 d PDU F 2
O3RB O -0.0327(7) 0.6960(11) 0.0768(9) 0.130(7) Uani 0.483(13) 1 d PDU F 2
C7Y C 0.1123(4) 0.1786(3) 0.4696(3) 0.0580(17) Uani 1 1 d DU . .
C9Y C 0.9165(4) 0.0279(3) 0.3594(3) 0.0642(19) Uani 1 1 d DU . .
C4Y C 0.0731(4) 0.3582(3) 0.5886(5) 0.077(2) Uani 1 1 d DU . .
C12Y C 0.3479(6) 0.7997(5) 0.4197(4) 0.096(3) Uani 1 1 d DU . .
O29Z O 0.8798(8) 0.5195(6) 0.8534(7) 0.238(6) Uani 1 1 d U . .
O1Z O 0.0211(3) 0.0974(4) 0.3468(3) 0.110(2) Uani 1 1 d U . .
O9Y O 0.8872(4) 0.0353(4) 0.3144(4) 0.130(3) Uani 1 1 d DU . .
O7Y O 0.1544(4) 0.1281(3) 0.4378(4) 0.119(2) Uani 1 1 d DU . .
O10Y O 0.8406(8) 0.4414(4) 0.3204(4) 0.085(3) Uani 0.50 1 d PDU . .
O12Y O 0.3198(4) 0.8373(4) 0.3844(3) 0.118(2) Uani 1 1 d DU . .
C13Y C 0.5786(8) 0.1064(5) 0.6905(5) 0.112(3) Uani 1 1 d DU . .
O2T O 0.0736(11) 0.4409(7) 0.5068(9) 0.164(6) Uani 0.50 1 d PDU . .
C10Y C 0.8111(10) 0.4149(6) 0.3746(5) 0.072(4) Uani 0.50 1 d PDU . .
O4Y O 0.1262(4) 0.3088(3) 0.5702(4) 0.120(2) Uani 1 1 d DU . .
O3Y O 0.4463(7) 0.3457(6) 0.6828(7) 0.097(4) Uani 0.50 1 d PDU . .
C3Y C 0.5075(9) 0.3035(8) 0.6687(10) 0.096(4) Uani 0.50 1 d PDU . .
O6Y O 0.0452(8) 0.3840(7) 0.7206(6) 0.208(5) Uani 1 1 d DU . .
O14Y O 0.3780(6) 0.3334(4) 0.8606(5) 0.152(3) Uani 1 1 d DU . .
O8Y O 0.3718(5) 0.2148(4) 0.8911(4) 0.146(3) Uani 1 1 d DU . .
O13Y O 0.5934(7) 0.0965(4) 0.7432(4) 0.161(3) Uani 1 1 d DU . .
C8Y C 0.4259(7) 0.1866(6) 0.9107(6) 0.129(3) Uani 1 1 d DU . .
O1Y O 0.3338(6) 0.7386(4) 0.2170(4) 0.062(2) Uani 0.50 1 d PDU . .
C1Y C 0.3808(7) 0.7628(6) 0.1680(5) 0.054(3) Uani 0.50 1 d PDU . .
C14Y C 0.4307(7) 0.3629(6) 0.8670(8) 0.146(4) Uani 1 1 d DU . .
O2Y O 0.4070(5) 0.6503(4) 0.2618(4) 0.132(3) Uani 1 1 d DU . .
C2Y C 0.3554(6) 0.6374(5) 0.3151(5) 0.109(3) Uani 1 1 d DU . .
O19Z O 0.9867(14) 0.2835(8) 0.3514(11) 0.193(9) Uani 0.50 1 d PU . .
O21Z O 0.9618(11) 0.4596(8) 0.3050(9) 0.148(7) Uani 0.50 1 d PU . .
O22Z O 0.9850(14) 0.6093(10) 0.6149(10) 0.188(9) Uani 0.50 1 d PU . .
O23Z O 0.9414(11) 0.7392(12) 0.8922(12) 0.196(10) Uani 0.50 1 d PU . .
O24Z O 0.0050(9) 0.4244(7) 0.1928(8) 0.237(7) Uani 1 1 d U . .
O25Z O 0.0786(9) 0.1163(7) 0.2309(7) 0.239(7) Uani 1 1 d U . .
Pd3 Pd 0.81703(2) 0.702178(18) 0.13087(2) 0.03408(14) Uani 1 1 d U . .
Pd4 Pd 0.09647(2) 0.821152(18) 0.36148(2) 0.03240(14) Uani 1 1 d U . .
C11Y C 0.9719(13) 0.8488(14) 0.1446(13) 0.152(7) Uani 0.50 1 d PDU . .
O11Y O 0.9738(8) 0.8828(10) 0.1913(11) 0.158(6) Uani 0.50 1 d PDU . .
O5Y O 0.0627(10) 0.7775(10) 0.9470(8) 0.143(6) Uani 0.50 1 d PDU . .
O1T O 0.0258(10) 0.5241(8) 0.5471(11) 0.196(6) Uani 0.50 1 d PDU . .
O28Z O 0.0759(12) 0.5410(14) 0.9406(13) 0.213(10) Uani 0.50 1 d PU . .
C5Y C 0.0496(16) 0.7207(11) 0.9447(12) 0.137(6) Uani 0.50 1 d PDU . .
C6Y C 0.0572(12) 0.4305(8) 0.6827(9) 0.199(5) Uani 1 1 d DU . .
O3S O 0.0214(13) 0.0562(9) 0.1660(8) 0.181(6) Uani 0.50 1 d PDU . .
C30Z C 0.8381(13) 0.5062(10) 0.8218(12) 0.239(6) Uani 1 1 d U . .
N1S N 0.0451(16) 0.0845(10) 0.1224(8) 0.183(5) Uani 0.50 1 d PDU . .
O1S O 0.0699(13) 0.1279(9) 0.1268(10) 0.183(6) Uani 0.50 1 d PDU . .
O2S O 0.0354(14) 0.0738(10) 0.0760(8) 0.188(6) Uani 0.50 1 d PDU . .
N1T N 0.0764(10) 0.4839(8) 0.5338(11) 0.185(6) Uani 0.50 1 d PDU . .
O3T O 0.1349(10) 0.4934(9) 0.5318(11) 0.193(6) Uani 0.50 1 d PDU . .

loop_
_atom_site_aniso_label
_atom_site_aniso_U_11
_atom_site_aniso_U_22
_atom_site_aniso_U_33
_atom_site_aniso_U_23
_atom_site_aniso_U_13
_atom_site_aniso_U_12
C1 0.035(3) 0.036(3) 0.030(3) -0.003(2) -0.015(2) -0.002(2)
C3 0.036(3) 0.032(3) 0.035(3) -0.008(2) -0.014(2) -0.002(2)
C4 0.026(3) 0.043(3) 0.043(3) -0.008(3) -0.015(2) 0.001(2)
C6 0.031(3) 0.041(3) 0.044(3) -0.001(3) -0.015(3) -0.003(2)
C7 0.031(3) 0.037(3) 0.032(3) -0.002(2) -0.019(2) -0.007(2)
C8 0.039(3) 0.027(3) 0.033(3) -0.010(2) -0.018(2) 0.003(2)
C10 0.034(3) 0.037(3) 0.059(4) -0.007(3) -0.029(3) -0.006(2)
C11 0.030(3) 0.037(3) 0.032(3) -0.007(2) -0.014(2) 0.000(2)
C12 0.027(3) 0.045(3) 0.039(3) -0.003(3) -0.018(2) -0.005(2)
C13 0.031(3) 0.035(3) 0.038(3) -0.004(2) -0.014(2) -0.001(2)
C14 0.035(3) 0.032(3) 0.036(3) -0.001(2) -0.011(2) -0.004(2)
C15 0.033(3) 0.029(3) 0.034(3) -0.008(2) -0.013(2) 0.002(2)
C16 0.033(3) 0.029(3) 0.033(3) -0.008(2) -0.007(2) 0.001(2)
C17 0.040(3) 0.037(3) 0.042(3) -0.007(3) -0.018(3) -0.005(2)
C18 0.047(3) 0.043(3) 0.030(3) 0.006(2) -0.023(3) -0.008(3)
C19 0.033(3) 0.041(3) 0.026(3) -0.001(2) -0.019(2) -0.004(2)
C20 0.037(3) 0.038(3) 0.029(3) 0.007(2) -0.018(2) -0.008(2)
C21 0.042(3) 0.033(3) 0.044(3) -0.010(2) -0.021(3) 0.008(2)
C22 0.028(3) 0.037(3) 0.032(3) 0.002(2) -0.009(2) 0.000(2)
C23 0.023(3) 0.041(3) 0.039(3) -0.007(2) -0.009(2) 0.001(2)
C24 0.029(3) 0.035(3) 0.042(3) -0.001(2) -0.021(2) -0.003(2)
C25 0.054(4) 0.053(4) 0.037(3) -0.006(3) -0.029(3) 0.008(3)
C27 0.036(3) 0.041(3) 0.031(3) -0.002(2) -0.018(2) -0.002(2)
C28 0.037(3) 0.029(3) 0.037(3) -0.010(2) -0.011(2) -0.001(2)
C29 0.040(3) 0.047(3) 0.032(3) 0.006(3) -0.017(3) -0.007(3)
C30 0.034(3) 0.043(3) 0.029(3) 0.006(2) -0.017(2) -0.005(2)
C31 0.043(3) 0.034(3) 0.053(4) -0.006(3) -0.029(3) 0.000(2)
C32 0.042(3) 0.025(3) 0.056(4) -0.005(2) -0.029(3) -0.001(2)
C33 0.035(3) 0.028(3) 0.042(3) -0.013(2) -0.009(3) 0.000(2)
C34 0.035(3) 0.036(3) 0.037(3) -0.010(2) -0.022(3) 0.007(2)
C35 0.032(3) 0.039(3) 0.036(3) -0.005(2) -0.018(2) 0.001(2)
C36 0.037(3) 0.031(3) 0.042(3) -0.003(2) -0.020(3) 0.001(2)
C37 0.035(3) 0.039(3) 0.038(3) 0.009(2) -0.020(2) -0.006(2)
C38 0.041(3) 0.031(3) 0.034(3) -0.010(2) -0.013(2) -0.005(2)
C39 0.040(3) 0.031(3) 0.040(3) -0.003(2) -0.016(3) -0.003(2)
C40 0.032(3) 0.035(3) 0.030(3) 0.000(2) -0.018(2) -0.005(2)
C41 0.047(3) 0.057(4) 0.068(4) -0.021(3) -0.045(3) 0.007(3)
C42 0.028(3) 0.040(3) 0.032(3) -0.002(2) -0.015(2) -0.002(2)
C43 0.034(3) 0.037(3) 0.035(3) 0.000(2) -0.017(2) -0.003(2)
C44 0.038(3) 0.044(3) 0.056(4) -0.012(3) -0.030(3) 0.008(3)
C45 0.050(4) 0.056(4) 0.037(3) -0.011(3) -0.023(3) 0.019(3)
C46 0.041(3) 0.041(3) 0.038(3) -0.008(3) -0.011(3) 0.005(3)
C48 0.036(3) 0.036(3) 0.036(3) -0.004(2) -0.016(2) 0.002(2)
C49 0.036(3) 0.034(3) 0.041(3) -0.003(2) -0.019(3) 0.002(2)
C50 0.053(4) 0.042(3) 0.046(4) -0.007(3) -0.027(3) -0.004(3)
C52 0.046(3) 0.039(3) 0.037(3) -0.008(3) -0.021(3) -0.001(3)
C54 0.038(3) 0.042(3) 0.035(3) 0.004(2) -0.019(3) -0.005(2)
C56 0.032(3) 0.031(3) 0.031(3) -0.004(2) -0.007(2) -0.004(2)
C57 0.033(3) 0.034(3) 0.034(3) -0.003(2) -0.009(2) 0.001(2)
C58 0.035(3) 0.036(3) 0.057(4) -0.007(3) -0.030(3) -0.002(2)
C59 0.036(3) 0.034(3) 0.034(3) -0.002(2) -0.021(2) -0.006(2)
C60 0.044(3) 0.037(3) 0.040(3) 0.005(2) -0.023(3) -0.011(2)
C61 0.048(3) 0.028(3) 0.046(3) -0.004(2) -0.029(3) -0.006(2)
C62 0.038(3) 0.032(3) 0.037(3) -0.012(2) -0.017(2) 0.002(2)
C63 0.041(3) 0.043(3) 0.033(3) -0.003(2) -0.021(3) 0.006(3)
C64 0.037(3) 0.040(3) 0.029(3) 0.003(2) -0.017(2) -0.005(2)
C65 0.037(3) 0.037(3) 0.056(4) -0.007(3) -0.026(3) 0.002(2)
C66 0.037(3) 0.036(3) 0.043(3) -0.012(3) -0.017(3) -0.001(2)
C67 0.044(3) 0.037(3) 0.039(3) -0.006(2) -0.015(3) -0.008(3)
C68 0.058(4) 0.052(4) 0.027(3) -0.005(3) -0.022(3) 0.011(3)
C69 0.042(3) 0.058(4) 0.035(3) -0.008(3) -0.022(3) 0.013(3)
C70 0.036(3) 0.030(3) 0.033(3) -0.010(2) -0.011(2) -0.004(2)
C71 0.039(3) 0.041(3) 0.044(3) 0.006(3) -0.021(3) -0.001(3)
C72 0.050(4) 0.043(3) 0.044(3) -0.008(3) -0.023(3) 0.011(3)
C73 0.033(3) 0.047(3) 0.045(4) -0.003(3) -0.014(3) -0.002(3)
C74 0.033(3) 0.045(3) 0.040(3) -0.009(3) -0.017(3) 0.004(2)
C75 0.051(3) 0.049(3) 0.025(3) -0.012(2) -0.021(3) 0.011(3)
C76 0.042(3) 0.034(3) 0.064(4) 0.001(3) -0.029(3) -0.002(3)
C77 0.040(3) 0.039(3) 0.038(3) -0.009(3) -0.014(3) 0.001(2)
C78 0.049(4) 0.042(3) 0.045(4) -0.001(3) -0.020(3) 0.002(3)
C79 0.052(4) 0.040(3) 0.052(4) 0.006(3) -0.034(3) -0.011(3)
C80 0.049(3) 0.045(3) 0.034(3) -0.002(3) -0.017(3) -0.004(3)
C81 0.035(3) 0.029(3) 0.034(3) -0.014(2) -0.012(2) 0.000(2)
C82 0.046(3) 0.041(3) 0.039(3) -0.002(3) -0.009(3) 0.003(3)
C83 0.051(4) 0.036(3) 0.057(4) -0.004(3) -0.028(3) 0.004(3)
C84 0.050(3) 0.043(3) 0.035(3) -0.010(3) -0.023(3) 0.007(3)
C85 0.037(3) 0.035(3) 0.039(3) 0.008(2) -0.021(3) -0.004(2)
C86 0.045(3) 0.031(3) 0.051(3) -0.007(2) -0.030(3) -0.002(2)
C87 0.052(4) 0.054(4) 0.060(4) -0.020(3) -0.032(3) 0.020(3)
C88 0.043(3) 0.059(4) 0.029(3) -0.008(3) -0.018(3) 0.011(3)
C89 0.050(3) 0.052(3) 0.023(3) -0.007(2) -0.016(3) 0.015(3)
C90 0.037(3) 0.038(3) 0.044(3) 0.002(2) -0.024(3) -0.004(2)
C91 0.041(3) 0.033(3) 0.053(4) -0.007(3) -0.029(3) 0.002(2)
C92 0.045(3) 0.035(3) 0.056(4) -0.009(3) -0.033(3) 0.001(2)
C93 0.046(3) 0.029(3) 0.062(4) -0.005(3) -0.029(3) -0.004(2)
C94 0.051(4) 0.046(3) 0.038(3) 0.002(3) -0.022(3) -0.011(3)
C95 0.049(4) 0.040(3) 0.042(3) -0.011(3) -0.014(3) -0.006(3)
C96 0.034(3) 0.052(4) 0.044(3) 0.002(3) -0.018(3) 0.003(3)
C98 0.046(3) 0.040(3) 0.053(4) -0.004(3) -0.021(3) 0.006(3)
C99 0.057(4) 0.045(4) 0.066(4) -0.003(3) -0.028(3) -0.011(3)
C100 0.039(3) 0.037(3) 0.054(4) -0.013(3) -0.025(3) 0.000(2)
C101 0.058(4) 0.056(4) 0.033(3) -0.008(3) -0.024(3) 0.008(3)
C102 0.037(3) 0.035(3) 0.056(4) -0.009(3) -0.027(3) 0.001(2)
C103 0.034(3) 0.044(3) 0.040(3) 0.006(3) -0.021(3) -0.007(2)
C104 0.045(3) 0.045(3) 0.034(3) -0.003(3) -0.019(3) 0.009(3)
C105 0.031(3) 0.039(3) 0.041(3) -0.006(3) -0.013(3) 0.000(2)
C106 0.054(4) 0.051(4) 0.042(4) -0.012(3) -0.024(3) 0.007(3)
C107 0.050(4) 0.047(3) 0.027(3) 0.003(3) -0.012(3) 0.010(3)
C108 0.041(3) 0.044(3) 0.043(3) 0.001(3) -0.015(3) 0.002(3)
C109 0.037(3) 0.034(3) 0.048(4) -0.011(3) -0.018(3) 0.004(2)
C110 0.031(3) 0.045(3) 0.044(3) -0.001(3) -0.019(3) -0.007(2)
C111 0.050(4) 0.030(3) 0.066(4) 0.005(3) -0.031(3) 0.002(3)
C113 0.041(3) 0.053(4) 0.045(4) -0.012(3) -0.009(3) -0.005(3)
C114 0.062(4) 0.035(3) 0.032(3) -0.001(2) -0.027(3) 0.000(3)
C115 0.039(3) 0.045(3) 0.048(4) 0.009(3) -0.010(3) 0.004(3)
C116 0.042(3) 0.033(3) 0.065(4) -0.008(3) -0.032(3) -0.007(2)
C117 0.042(3) 0.046(3) 0.063(4) -0.022(3) -0.032(3) 0.005(3)
C118 0.032(3) 0.038(3) 0.033(3) -0.002(2) -0.009(2) -0.002(2)
C119 0.043(3) 0.028(3) 0.040(3) -0.008(2) -0.015(3) -0.002(2)
C120 0.047(3) 0.043(3) 0.051(4) -0.015(3) -0.025(3) 0.008(3)
C121 0.054(4) 0.039(3) 0.061(4) 0.002(3) -0.035(3) -0.009(3)
C122 0.046(4) 0.067(4) 0.038(4) -0.008(3) -0.016(3) 0.004(3)
C123 0.040(3) 0.051(4) 0.049(4) 0.011(3) -0.023(3) -0.009(3)
C124 0.041(3) 0.040(3) 0.039(3) -0.003(3) -0.007(3) -0.001(3)
C125 0.047(4) 0.041(3) 0.067(4) -0.004(3) -0.030(3) -0.013(3)
C127 0.048(3) 0.046(3) 0.034(3) -0.011(3) -0.018(3) 0.010(3)
C128 0.054(4) 0.048(3) 0.032(3) -0.002(3) -0.015(3) 0.010(3)
C129 0.045(4) 0.054(4) 0.056(4) -0.011(3) -0.024(3) -0.008(3)
C130 0.048(4) 0.045(3) 0.047(4) -0.008(3) -0.024(3) 0.011(3)
C131 0.058(4) 0.053(4) 0.036(3) -0.007(3) -0.031(3) 0.014(3)
C132 0.042(3) 0.045(3) 0.051(4) 0.006(3) -0.031(3) -0.009(3)
C134 0.046(3) 0.037(3) 0.069(4) 0.000(3) -0.030(3) -0.004(3)
C135 0.042(3) 0.038(3) 0.065(4) 0.005(3) -0.009(3) 0.006(3)
C136 0.043(3) 0.053(4) 0.038(3) -0.007(3) -0.014(3) -0.002(3)
C137 0.046(3) 0.032(3) 0.056(4) -0.010(3) -0.030(3) -0.001(2)
C141 0.056(4) 0.044(3) 0.044(4) -0.009(3) -0.027(3) 0.001(3)
C142 0.064(4) 0.047(4) 0.048(4) 0.007(3) -0.017(3) 0.008(3)
C143 0.041(3) 0.047(4) 0.044(4) 0.002(3) -0.001(3) -0.001(3)
C145 0.044(3) 0.039(3) 0.037(3) -0.004(3) -0.014(3) -0.005(3)
C147 0.062(4) 0.046(4) 0.054(4) -0.002(3) -0.020(4) 0.005(3)
C148 0.060(4) 0.058(4) 0.048(4) -0.011(3) -0.020(3) -0.004(3)
C149 0.038(3) 0.040(3) 0.042(3) -0.009(3) -0.013(3) 0.005(3)
C150 0.047(3) 0.043(3) 0.042(3) -0.006(3) -0.016(3) 0.006(3)
C151 0.054(4) 0.043(3) 0.063(4) 0.001(3) -0.034(3) -0.009(3)
C152 0.060(4) 0.060(4) 0.031(3) -0.010(3) -0.025(3) 0.024(3)
C153 0.040(3) 0.053(4) 0.059(4) 0.009(3) -0.025(3) -0.018(3)
C154 0.043(3) 0.037(3) 0.056(4) -0.014(3) -0.026(3) 0.005(3)
C155 0.061(4) 0.065(4) 0.045(4) -0.004(3) -0.030(3) -0.006(3)
C156 0.046(3) 0.041(3) 0.057(4) 0.001(3) -0.028(3) 0.000(3)
C157 0.043(3) 0.039(3) 0.057(4) -0.007(3) -0.023(3) 0.007(3)
C158 0.045(3) 0.036(3) 0.063(4) -0.012(3) -0.029(3) -0.002(3)
C159 0.057(4) 0.060(4) 0.057(4) -0.009(3) -0.031(3) -0.017(3)
C160 0.057(4) 0.041(3) 0.037(3) -0.004(3) -0.017(3) -0.007(3)
C161 0.068(4) 0.054(4) 0.063(4) -0.016(3) -0.040(4) 0.008(3)
C165 0.054(4) 0.052(4) 0.051(4) -0.008(3) -0.020(3) 0.007(3)
C166 0.067(4) 0.046(4) 0.064(4) -0.012(3) -0.045(4) 0.010(3)
C167 0.073(5) 0.057(4) 0.048(4) -0.010(3) -0.037(4) 0.007(4)
C172 0.066(4) 0.050(4) 0.067(5) 0.005(3) -0.033(4) -0.011(3)
C173 0.049(4) 0.074(5) 0.048(4) -0.005(3) -0.014(3) -0.007(3)
C174 0.047(3) 0.045(3) 0.054(4) 0.006(3) -0.029(3) -0.004(3)
C175 0.039(3) 0.046(4) 0.090(5) 0.011(3) -0.033(3) -0.009(3)
C176 0.062(4) 0.072(4) 0.051(4) 0.008(3) -0.035(4) -0.017(4)
C178 0.061(4) 0.064(4) 0.045(4) -0.020(3) -0.027(3) 0.017(3)
C179 0.093(5) 0.046(4) 0.079(5) -0.017(4) -0.058(4) 0.010(4)
C181 0.064(4) 0.073(5) 0.063(5) -0.033(4) -0.035(4) 0.032(4)
C182 0.059(4) 0.077(5) 0.054(4) -0.012(4) -0.023(4) -0.016(4)
C183 0.055(4) 0.056(4) 0.057(4) 0.009(3) -0.021(3) 0.000(3)
C184 0.066(5) 0.094(5) 0.055(4) -0.022(4) -0.033(4) -0.015(4)
C185 0.047(4) 0.044(4) 0.068(5) 0.014(3) -0.007(3) 0.007(3)
C186 0.059(4) 0.060(4) 0.123(7) 0.025(4) -0.057(5) -0.007(4)
C190 0.078(5) 0.052(4) 0.067(5) 0.010(4) -0.023(4) 0.002(4)
C191 0.095(6) 0.080(5) 0.048(4) -0.012(4) -0.039(4) -0.007(4)
C193 0.078(5) 0.082(5) 0.057(4) -0.013(4) -0.037(4) -0.018(4)
C194 0.089(6) 0.117(7) 0.058(5) 0.004(5) -0.045(4) -0.030(5)
C195 0.055(4) 0.050(4) 0.109(6) 0.024(4) -0.049(4) -0.009(3)
C196 0.086(6) 0.115(7) 0.055(5) 0.015(5) -0.027(4) -0.034(5)
C198 0.072(5) 0.060(4) 0.073(5) 0.006(4) -0.027(4) -0.009(4)
C199 0.066(5) 0.082(5) 0.059(5) 0.013(4) -0.033(4) -0.024(4)
O201 0.102(5) 0.190(8) 0.088(5) 0.023(5) -0.034(4) -0.029(5)
C1A 0.033(3) 0.039(3) 0.030(3) 0.000(2) -0.015(2) -0.009(2)
O2A 0.036(2) 0.050(2) 0.034(2) 0.0051(18) -0.0227(18) -0.0098(18)
C3A 0.040(3) 0.046(3) 0.036(3) 0.007(3) -0.024(3) -0.011(3)
C4A 0.054(4) 0.043(3) 0.044(3) 0.001(3) -0.030(3) 0.000(3)
O5A 0.040(3) 0.048(3) 0.057(4) 0.001(3) -0.024(3) -0.005(3)
C6A 0.039(5) 0.077(7) 0.079(7) 0.008(6) -0.022(5) -0.002(5)
O5AB 0.048(8) 0.050(9) 0.053(9) -0.009(7) -0.021(7) -0.002(7)
C6AB 0.042(12) 0.061(13) 0.044(12) -0.009(10) -0.013(10) 0.019(10)
C1B 0.034(3) 0.042(3) 0.030(3) 0.004(2) -0.012(2) -0.010(2)
O2B 0.042(2) 0.056(3) 0.031(2) 0.0093(18) -0.0189(19) -0.0120(19)
C3B 0.050(3) 0.050(3) 0.030(3) 0.004(3) -0.018(3) -0.009(3)
C4B 0.058(4) 0.066(4) 0.040(4) 0.002(3) -0.016(3) -0.017(3)
O5B 0.052(3) 0.091(4) 0.082(4) -0.022(3) -0.019(3) -0.007(3)
C6B 0.079(7) 0.195(12) 0.142(10) -0.048(9) -0.012(7) -0.031(8)
C1C 0.037(3) 0.037(3) 0.032(3) -0.004(2) -0.013(2) -0.001(2)
O2C 0.037(2) 0.033(2) 0.040(2) -0.0067(17) -0.0133(18) -0.0057(16)
C3C 0.049(3) 0.034(3) 0.037(3) -0.005(2) -0.015(3) -0.010(3)
C4C 0.047(3) 0.041(3) 0.041(3) -0.001(3) -0.017(3) -0.008(3)
O5C 0.034(4) 0.056(5) 0.044(4) -0.006(3) -0.012(3) -0.008(3)
C6C 0.038(6) 0.101(10) 0.062(8) 0.011(7) -0.003(6) -0.014(6)
O5CB 0.063(7) 0.052(6) 0.063(7) 0.001(5) -0.010(6) -0.012(5)
C6CB 0.069(11) 0.059(10) 0.066(11) -0.004(8) -0.008(9) 0.000(8)
C1D 0.031(3) 0.032(3) 0.032(3) -0.004(2) -0.014(2) -0.002(2)
O2D 0.036(2) 0.0292(19) 0.034(2) -0.0111(16) -0.0085(17) -0.0039(16)
C3D 0.042(3) 0.034(3) 0.046(3) -0.011(3) -0.014(3) -0.008(2)
C4D 0.054(4) 0.044(3) 0.035(3) -0.011(3) -0.011(3) -0.002(3)
O5D 0.074(4) 0.071(3) 0.063(3) -0.002(3) -0.022(3) -0.015(3)
C6D 0.091(6) 0.060(5) 0.071(6) -0.002(4) -0.004(5) -0.004(4)
C1E 0.061(4) 0.035(3) 0.031(3) -0.007(2) -0.023(3) 0.007(3)
O2E 0.061(3) 0.038(2) 0.027(2) -0.0013(17) -0.014(2) 0.0090(19)
C3E 0.073(4) 0.038(3) 0.038(3) 0.006(3) -0.020(3) -0.001(3)
C4E 0.083(5) 0.049(4) 0.044(4) -0.002(3) -0.022(4) 0.005(4)
O5E 0.073(5) 0.060(4) 0.068(5) 0.001(3) -0.004(4) -0.013(3)
C6E 0.097(9) 0.071(7) 0.114(10) 0.022(7) 0.016(7) -0.005(6)
O5EB 0.049(10) 0.044(10) 0.057(11) -0.001(8) -0.019(8) -0.008(8)
C6EB 0.056(14) 0.054(14) 0.058(14) -0.003(12) -0.024(11) -0.005(11)
C1F 0.055(4) 0.040(3) 0.038(3) -0.011(3) -0.030(3) 0.014(3)
O2F 0.065(3) 0.060(3) 0.047(3) -0.009(2) -0.037(2) 0.018(2)
C3F 0.045(6) 0.033(6) 0.038(6) 0.001(4) -0.028(5) -0.001(5)
C4F 0.041(6) 0.065(7) 0.049(7) 0.009(6) -0.029(5) -0.003(5)
O5F 0.053(5) 0.102(7) 0.073(6) -0.011(5) -0.036(5) -0.002(5)
C6F 0.184(18) 0.203(19) 0.212(19) -0.013(16) -0.052(15) 0.006(15)
C3FB 0.051(7) 0.058(8) 0.056(8) 0.020(7) -0.025(6) -0.001(7)
C4FB 0.056(7) 0.072(8) 0.065(8) 0.007(7) -0.026(7) 0.000(7)
O5FB 0.087(8) 0.074(8) 0.090(9) 0.013(7) -0.021(7) 0.007(7)
C6FB 0.119(15) 0.130(15) 0.128(15) 0.079(13) -0.026(12) 0.037(12)
C1G 0.044(3) 0.034(3) 0.045(3) -0.008(2) -0.029(3) 0.003(2)
O2G 0.043(2) 0.031(2) 0.071(3) -0.008(2) -0.033(2) 0.0044(17)
C3G 0.058(4) 0.034(3) 0.058(4) -0.004(3) -0.022(3) 0.005(3)
C4G 0.058(4) 0.091(5) 0.047(4) -0.015(4) -0.028(3) -0.011(4)
O5G 0.048(4) 0.069(5) 0.045(4) -0.012(3) -0.019(3) 0.003(3)
C6G 0.051(6) 0.095(9) 0.064(7) -0.019(6) -0.019(6) -0.011(6)
O5GB 0.058(7) 0.062(8) 0.059(7) -0.011(6) -0.022(6) -0.019(6)
C6GB 0.042(10) 0.069(12) 0.059(12) -0.009(9) -0.003(9) -0.011(9)
C1H 0.042(3) 0.034(3) 0.047(3) -0.007(2) -0.028(3) -0.003(2)
O2H 0.051(3) 0.041(2) 0.073(3) -0.004(2) -0.039(2) -0.009(2)
C3H 0.057(4) 0.054(4) 0.056(4) -0.014(3) -0.018(3) -0.025(3)
C4H 0.072(5) 0.084(5) 0.087(6) 0.000(5) -0.040(5) -0.030(4)
O5H 0.078(5) 0.136(6) 0.154(7) 0.036(5) -0.043(5) -0.027(4)
C6H 0.147(12) 0.248(15) 0.232(15) 0.044(13) -0.091(11) -0.045(11)
N1 0.032(2) 0.039(3) 0.051(3) -0.005(2) -0.025(2) -0.001(2)
N2 0.031(2) 0.035(2) 0.035(3) -0.004(2) -0.019(2) 0.0001(19)
N3 0.031(2) 0.039(2) 0.034(3) -0.001(2) -0.016(2) -0.0025(19)
N4 0.029(2) 0.038(2) 0.045(3) -0.002(2) -0.023(2) -0.0026(19)
N5 0.037(3) 0.038(3) 0.046(3) -0.003(2) -0.023(2) 0.001(2)
N6 0.042(3) 0.039(3) 0.042(3) -0.010(2) -0.022(2) 0.008(2)
N7 0.030(2) 0.038(2) 0.035(3) -0.007(2) -0.013(2) 0.0044(19)
N8 0.028(2) 0.033(2) 0.038(3) -0.003(2) -0.011(2) 0.0003(19)
C221 0.037(3) 0.028(3) 0.036(3) -0.005(2) -0.012(2) 0.000(2)
N1P 0.066(3) 0.035(3) 0.044(3) 0.012(2) -0.044(3) -0.025(2)
N1Q 0.152(9) 0.101(7) 0.146(9) 0.033(7) -0.091(7) -0.025(7)
N1R 0.058(8) 0.118(10) 0.080(8) -0.006(8) -0.037(6) -0.032(8)
N1RB 0.069(9) 0.116(10) 0.078(8) -0.009(8) -0.044(7) -0.032(8)
O1P 0.066(3) 0.071(3) 0.048(3) -0.015(3) -0.010(3) -0.011(3)
O2P 0.062(3) 0.075(3) 0.058(3) -0.010(3) -0.035(3) -0.003(3)
O3P 0.074(4) 0.053(3) 0.081(4) -0.003(3) -0.008(3) 0.010(3)
O1Q 0.153(9) 0.221(11) 0.238(12) 0.080(10) -0.077(8) 0.012(8)
O2Q 0.213(10) 0.180(10) 0.198(10) 0.080(9) -0.055(8) -0.051(8)
O3Q 0.124(7) 0.170(9) 0.265(12) 0.050(9) -0.031(8) -0.066(7)
O1R 0.086(10) 0.121(11) 0.080(9) -0.016(8) -0.062(7) -0.016(8)
O2R 0.039(6) 0.116(9) 0.075(7) -0.012(7) -0.011(5) 0.007(6)
O3R 0.158(12) 0.151(11) 0.113(10) -0.050(9) -0.059(9) -0.036(9)
O1RB 0.092(12) 0.128(12) 0.110(12) 0.015(10) -0.062(9) -0.037(9)
O2RB 0.085(9) 0.134(11) 0.133(11) -0.011(9) 0.000(9) -0.005(8)
O3RB 0.094(10) 0.159(13) 0.122(11) 0.008(10) -0.036(9) 0.023(10)
C7Y 0.071(4) 0.042(3) 0.065(4) -0.015(3) -0.035(3) 0.008(3)
C9Y 0.063(4) 0.063(4) 0.058(4) -0.006(3) -0.018(3) 0.010(3)
C4Y 0.063(4) 0.068(4) 0.115(5) -0.036(4) -0.053(4) 0.001(3)
C12Y 0.099(5) 0.123(6) 0.084(5) 0.011(4) -0.060(4) -0.003(5)
O29Z 0.258(10) 0.232(9) 0.289(11) -0.113(8) -0.174(9) -0.026(8)
O1Z 0.062(4) 0.148(6) 0.104(5) -0.017(5) -0.018(4) 0.006(4)
O9Y 0.110(5) 0.112(5) 0.134(5) -0.014(4) -0.009(4) 0.001(4)
O7Y 0.130(5) 0.098(4) 0.111(5) -0.017(4) -0.025(4) 0.002(4)
O10Y 0.146(8) 0.049(5) 0.049(5) 0.006(4) -0.025(6) -0.002(5)
O12Y 0.115(5) 0.131(5) 0.111(5) -0.004(4) -0.056(4) 0.011(4)
C13Y 0.194(8) 0.084(5) 0.117(6) 0.014(5) -0.119(6) -0.043(5)
O2T 0.187(10) 0.141(9) 0.158(9) 0.022(8) -0.054(8) -0.030(8)
C10Y 0.134(9) 0.042(6) 0.037(6) 0.007(5) -0.028(6) -0.009(6)
O4Y 0.103(4) 0.111(5) 0.144(5) -0.022(4) -0.046(4) 0.003(4)
O3Y 0.081(7) 0.106(8) 0.116(8) 0.000(7) -0.055(6) -0.007(6)
C3Y 0.076(7) 0.099(8) 0.123(9) 0.009(7) -0.053(7) -0.004(6)
O6Y 0.224(9) 0.266(11) 0.177(9) 0.017(7) -0.092(8) -0.116(8)
O14Y 0.154(7) 0.125(6) 0.179(7) -0.002(6) -0.063(6) -0.013(5)
O8Y 0.143(6) 0.154(7) 0.138(6) 0.001(5) -0.066(5) 0.020(5)
O13Y 0.227(8) 0.126(5) 0.153(7) 0.008(5) -0.097(6) -0.027(5)
C8Y 0.127(7) 0.141(7) 0.126(7) 0.011(6) -0.072(6) 0.025(6)
O1Y 0.087(6) 0.065(5) 0.045(5) -0.004(4) -0.028(4) -0.035(5)
C1Y 0.075(6) 0.054(6) 0.043(5) 0.001(5) -0.029(5) -0.022(5)
C14Y 0.144(8) 0.118(7) 0.178(8) 0.001(6) -0.064(7) -0.010(6)
O2Y 0.137(6) 0.115(5) 0.125(6) 0.004(5) -0.022(5) -0.017(5)
C2Y 0.115(6) 0.102(6) 0.102(6) -0.004(5) -0.026(5) -0.022(5)
O19Z 0.244(17) 0.104(11) 0.172(15) 0.024(11) 0.018(12) -0.072(12)
O21Z 0.168(14) 0.117(11) 0.153(13) -0.051(10) -0.063(11) 0.014(10)
O22Z 0.244(18) 0.140(13) 0.132(13) 0.057(11) -0.020(12) -0.005(13)
O23Z 0.114(12) 0.215(17) 0.223(17) 0.060(14) -0.040(12) 0.027(12)
O24Z 0.257(13) 0.210(12) 0.261(13) -0.027(10) -0.144(11) 0.045(10)
O25Z 0.269(13) 0.244(13) 0.214(12) 0.035(10) -0.112(11) -0.006(11)
Pd3 0.0329(2) 0.0338(2) 0.0368(3) -0.00663(18) -0.0166(2) 0.00261(18)
Pd4 0.0314(2) 0.0330(2) 0.0394(3) -0.00362(18) -0.0222(2) -0.00028(17)
C11Y 0.069(8) 0.169(13) 0.205(14) -0.022(10) -0.028(9) -0.025(9)
O11Y 0.068(7) 0.175(12) 0.213(14) -0.020(10) -0.026(9) -0.015(8)
O5Y 0.131(10) 0.175(12) 0.100(8) 0.010(10) -0.023(8) 0.002(10)
O1T 0.203(10) 0.180(10) 0.190(9) 0.021(8) -0.043(8) -0.043(8)
O28Z 0.132(14) 0.279(19) 0.201(17) -0.086(15) -0.042(13) 0.026(13)
C5Y 0.131(10) 0.172(12) 0.092(9) 0.010(10) -0.028(8) 0.000(10)
C6Y 0.216(9) 0.253(12) 0.169(10) 0.021(8) -0.089(8) -0.111(9)
O3S 0.188(9) 0.188(10) 0.173(10) 0.035(8) -0.076(8) -0.018(8)
C30Z 0.257(11) 0.234(10) 0.290(11) -0.115(9) -0.170(9) -0.030(8)
N1S 0.189(8) 0.191(9) 0.178(9) 0.026(8) -0.078(8) -0.028(7)
O1S 0.191(9) 0.192(10) 0.180(10) 0.017(9) -0.084(8) -0.030(8)
O2S 0.190(9) 0.194(10) 0.183(10) 0.026(9) -0.072(8) -0.031(8)
N1T 0.198(9) 0.162(9) 0.180(8) 0.024(7) -0.047(8) -0.032(8)
O3T 0.208(10) 0.165(9) 0.189(9) 0.020(8) -0.047(9) -0.031(9)

loop_
_atom_type_symbol
_atom_type_description
_atom_type_scat_dispersion_real
_atom_type_scat_dispersion_imag
_atom_type_scat_source
C C 0.0033 0.0016 'International Tables Vol C Tables 4.2.6.8 and 6.1.1.4'
H H 0.0000 0.0000 'International Tables Vol C Tables 4.2.6.8 and 6.1.1.4'
N N 0.0061 0.0033 'International Tables Vol C Tables 4.2.6.8 and 6.1.1.4'
O O 0.0106 0.0060 'International Tables Vol C Tables 4.2.6.8 and 6.1.1.4'
Pd Pd -0.9988 1.0072 'International Tables Vol C Tables 4.2.6.8 and 6.1.1.4'

loop_
_geom_angle_atom_site_label_1
_geom_angle_atom_site_label_2
_geom_angle_atom_site_label_3
_geom_angle
N3 C1 C13 123.0(5)
N3 C1 H1A 118.5
C13 C1 H1A 118.5
C119 C3 C1D 117.1(5)
C119 C3 C28 120.6(5)
C1D C3 C28 122.3(5)
C23 C4 C35 120.4(5)
C23 C4 H4A 119.8
C35 C4 H4A 119.8
N3 C6 C113 122.1(6)
N3 C6 H6A 118.9
C113 C6 H6A 118.9
C42 C7 C105 122.9(5)
C42 C7 C59 119.3(5)
C105 C7 C59 117.8(5)
C1D C8 C1C 120.6(5)
C1D C8 H8A 119.7
C1C C8 H8A 119.7
C58 C10 C125 122.2(6)
C58 C10 C116 119.7(6)
C125 C10 C116 118.1(6)
N7 C11 C48 123.0(5)
N7 C11 H11A 118.5
C48 C11 H11A 118.5
N4 C12 C90 123.2(5)
N4 C12 H12A 118.4
C90 C12 H12A 118.4
C95 C13 C1 118.1(5)
C95 C13 C70 122.8(5)
C1 C13 C70 119.1(5)
C57 C14 C149 122.1(5)
C57 C14 C56 120.3(5)
C149 C14 C56 117.6(5)
C119 C15 C1C 117.2(5)
C119 C15 C16 118.5(5)
C1C C15 C16 124.3(5)
C39 C16 C56 120.3(5)
C39 C16 C15 119.2(5)
C56 C16 C15 120.5(5)
C50 C17 C38 121.1(6)
C50 C17 H17A 119.4
C38 C17 H17A 119.4
C1B C18 C1A 119.4(5)
C1B C18 H18A 120.3
C1A C18 H18A 120.3
C59 C19 C43 119.9(5)
C59 C19 C40 121.0(5)
C43 C19 C40 119.1(5)
C29 C20 C30 122.2(5)
C29 C20 C54 118.3(5)
C30 C20 C54 119.5(5)
N6 C21 C72 123.2(5)
N6 C21 H21A 118.4
C72 C21 H21A 118.4
C36 C22 C35 118.3(5)
C36 C22 C42 118.6(5)
C35 C22 C42 123.1(5)
N8 C23 C4 121.2(5)
N8 C23 H23A 119.4
C4 C23 H23A 119.4
N1 C24 C102 122.3(5)
N1 C24 H24A 118.9
C102 C24 H24A 118.9
C63 C25 C155 122.7(6)
C63 C25 C131 119.2(6)
C155 C25 C131 118.1(6)
C64 C27 C40 123.9(5)
C64 C27 H27A 118.0
C40 C27 H27A 118.0
C81 C28 C33 120.3(5)
C81 C28 C3 120.2(5)
C33 C28 C3 119.6(5)
C94 C29 C20 122.1(6)
C94 C29 H29A 119.0
C20 C29 H29A 119.0
C85 C30 C20 120.2(5)
C85 C30 C64 120.3(5)
C20 C30 C64 119.4(5)
C137 C31 C154 121.9(5)
C137 C31 C91 119.9(6)
C154 C31 C91 118.2(6)
C79 C32 C100 120.6(6)
C79 C32 C86 118.6(5)
C100 C32 C86 120.7(6)
C28 C33 C145 121.5(5)
C28 C33 C38 119.4(6)
C145 C33 C38 119.0(5)
N2 C34 C74 123.3(5)
N2 C34 H34A 118.4
C74 C34 H34A 118.4
C4 C35 C22 119.0(5)
C4 C35 H35A 120.5
C22 C35 H35A 120.5
N8 C36 C22 121.9(5)
N8 C36 H36A 119.1
C22 C36 H36A 119.1
C103 C37 C132 122.4(5)
C103 C37 C85 120.1(5)
C132 C37 C85 117.6(5)
C70 C38 C33 120.0(5)
C70 C38 C17 122.9(5)
C33 C38 C17 117.2(5)
C16 C39 C109 121.9(5)
C16 C39 C221 120.3(5)
C109 C39 C221 117.8(5)
C1A C40 C27 116.8(5)
C1A C40 C19 123.5(5)
C27 C40 C19 119.7(5)
C44 C41 C117 119.8(6)
C44 C41 H41A 120.1
C117 C41 H41A 120.1
C7 C42 C118 121.6(5)
C7 C42 C22 118.6(5)
C118 C42 C22 119.8(5)
C19 C43 C124 122.2(5)
C19 C43 C118 120.1(5)
C124 C43 C118 117.7(5)
N1 C44 C41 121.6(5)
N1 C44 H44A 119.2
C41 C44 H44A 119.2
C152 C45 C1F 117.6(6)
C152 C45 C69 119.8(5)
C1F C45 C69 122.5(5)
N7 C46 C143 122.5(5)
N7 C46 H46A 118.7
C143 C46 H46A 118.7
C11 C48 C82 117.1(5)
C11 C48 C57 119.5(5)
C82 C48 C57 123.3(5)
N2 C49 C98 121.8(6)
N2 C49 H49A 119.1
C98 C49 H49A 119.1
C17 C50 C160 120.9(6)
C17 C50 H50A 119.6
C160 C50 H50A 119.6
C66 C52 C80 120.1(6)
C66 C52 H52A 119.9
C80 C52 H52A 119.9
C103 C54 C96 122.4(5)
C103 C54 C20 119.8(5)
C96 C54 C20 117.8(5)
C16 C56 C77 122.2(5)
C16 C56 C14 119.6(5)
C77 C56 C14 118.1(5)
C221 C57 C14 120.5(5)
C221 C57 C48 119.5(5)
C14 C57 C48 120.0(5)
C10 C58 C91 121.2(5)
C10 C58 C102 117.9(6)
C91 C58 C102 120.9(6)
C19 C59 C60 121.5(5)
C19 C59 C7 119.9(5)
C60 C59 C7 118.6(5)
C111 C60 C59 120.3(6)
C111 C60 H60A 119.8
C59 C60 H60A 119.8
C1G C61 C1H 119.3(5)
C1G C61 H61A 120.3
C1H C61 H61A 120.3
C70 C62 C81 120.1(5)
C70 C62 C67 122.6(5)
C81 C62 C67 117.3(5)
C25 C63 C104 120.6(6)
C25 C63 C74 119.3(6)
C104 C63 C74 120.1(5)
C27 C64 C1B 118.0(5)
C27 C64 C30 120.4(5)
C1B C64 C30 121.4(5)
N5 C65 C134 122.9(5)
N5 C65 H65A 118.6
C134 C65 H65A 118.6
C52 C66 C81 121.2(6)
C52 C66 H66A 119.4
C81 C66 H66A 119.4
C80 C67 C62 121.5(6)
C80 C67 H67A 119.3
C62 C67 H67A 119.3
C1E C68 C152 116.7(6)
C1E C68 C89 124.8(6)
C152 C68 C89 118.3(5)
C131 C69 C88 120.0(6)
C131 C69 C45 121.4(6)
C88 C69 C45 118.5(6)
C62 C70 C38 120.1(5)
C62 C70 C13 121.2(5)
C38 C70 C13 118.7(5)
C156 C71 C85 121.9(6)
C156 C71 H71A 119.1
C85 C71 H71A 119.1
C21 C72 C178 117.9(6)
C21 C72 C84 119.6(5)
C178 C72 C84 122.4(6)
C34 C74 C108 118.3(6)
C34 C74 C63 118.8(5)
C108 C74 C63 123.0(6)
C101 C75 C89 121.4(6)
C101 C75 C127 118.5(6)
C89 C75 C127 120.1(6)
C158 C76 C174 120.3(6)
C158 C76 C134 120.3(6)
C174 C76 C134 119.5(6)
C141 C77 C56 121.7(6)
C141 C77 H77A 119.1
C56 C77 H77A 119.1
C96 C78 C94 120.9(6)
C96 C78 H78A 119.5
C94 C78 H78A 119.5
C32 C79 C176 122.3(6)
C32 C79 C174 120.8(6)
C176 C79 C174 116.9(6)
C67 C80 C52 120.7(6)
C67 C80 H80A 119.7
C52 C80 H80A 119.7
C28 C81 C66 120.9(5)
C28 C81 C62 120.0(5)
C66 C81 C62 119.1(5)
C143 C82 C48 120.6(6)
C143 C82 H82A 119.7
C48 C82 H82A 119.7
C147 C83 C91 121.0(6)
C147 C83 H83A 119.5
C91 C83 H83A 119.5
C127 C84 C128 120.0(6)
C127 C84 C72 120.3(6)
C128 C84 C72 119.6(6)
C30 C85 C71 122.4(5)
C30 C85 C37 119.8(5)
C71 C85 C37 117.8(5)
C93 C86 C1G 117.4(5)
C93 C86 C32 120.9(5)
C1G C86 C32 121.7(5)
C181 C87 N6 120.6(6)
C181 C87 H87A 119.7
N6 C87 H87A 119.7
C69 C88 C122 122.2(6)
C69 C88 C104 119.2(6)
C122 C88 C104 118.6(6)
C107 C89 C75 120.2(5)
C107 C89 C68 120.6(6)
C75 C89 C68 118.9(6)
C123 C90 C12 118.1(5)
C123 C90 C103 124.1(5)
C12 C90 C103 117.8(5)
C58 C91 C31 119.5(6)
C58 C91 C83 122.2(5)
C31 C91 C83 118.2(6)
C93 C92 C1H 117.2(5)
C93 C92 C137 119.8(5)
C1H C92 C137 122.9(5)
C92 C93 C86 123.5(5)
C92 C93 H93A 118.2
C86 C93 H93A 118.2
C29 C94 C78 120.0(6)
C29 C94 H94A 120.0
C78 C94 H94A 120.0
C13 C95 C113 119.4(6)
C13 C95 H95A 120.3
C113 C95 H95A 120.3
C78 C96 C54 120.9(6)
C78 C96 H96A 119.6
C54 C96 H96A 119.6
C108 C98 C49 119.3(6)
C108 C98 H98A 120.4
C49 C98 H98A 120.4
C125 C99 C172 119.9(7)
C125 C99 H99A 120.1
C172 C99 H99A 120.1
C32 C100 C129 121.7(6)
C32 C100 C158 119.1(6)
C129 C100 C158 119.1(6)
C161 C101 C75 121.6(6)
C161 C101 H10A 119.2
C75 C101 H10A 119.2
C24 C102 C117 118.0(5)
C24 C102 C58 117.6(5)
C117 C102 C58 124.3(5)
C37 C103 C54 120.5(5)
C37 C103 C90 121.7(5)
C54 C103 C90 117.7(5)
C63 C104 C136 121.7(6)
C63 C104 C88 120.1(6)
C136 C104 C88 118.3(6)
C157 C105 C7 122.1(6)
C157 C105 H10B 118.9
C7 C105 H10B 118.9
C150 C106 C130 120.2(6)
C150 C106 H10C 119.9
C130 C106 H10C 119.9
C89 C107 C142 121.9(6)
C89 C107 C128 119.7(6)
C142 C107 C128 118.4(7)
C74 C108 C98 119.2(6)
C74 C108 H10D 120.4
C98 C108 H10D 120.4
C130 C109 C39 121.7(5)
C130 C109 H10E 119.1
C39 C109 H10E 119.1
N4 C110 C153 121.9(5)
N4 C110 H11B 119.0
C153 C110 H11B 119.0
C60 C111 C157 120.6(6)
C60 C111 H11C 119.7
C157 C111 H11C 119.7
C6 C113 C95 118.5(6)
C6 C113 H11D 120.7
C95 C113 H11D 120.7
C1F C114 C1E 119.6(5)
C1F C114 H11E 120.2
C1E C114 H11E 120.2
C185 C115 C118 120.3(6)
C185 C115 H11F 119.8
C118 C115 H11F 119.8
C151 C116 C137 121.9(6)
C151 C116 C10 118.9(6)
C137 C116 C10 119.2(6)
C102 C117 C41 119.2(5)
C102 C117 H11G 120.4
C41 C117 H11G 120.4
C42 C118 C115 121.3(5)
C42 C118 C43 119.2(5)
C115 C118 C43 119.5(5)
C15 C119 C3 123.7(5)
C15 C119 H11H 118.2
C3 C119 H11H 118.1
C149 C120 C141 119.5(6)
C149 C120 H12B 120.3
C141 C120 H12B 120.3
C132 C121 C156 121.1(6)
C132 C121 H12C 119.4
C156 C121 H12C 119.4
C173 C122 C88 120.9(6)
C173 C122 H12D 119.6
C88 C122 H12D 119.6
C90 C123 C153 119.8(6)
C90 C123 H12E 120.1
C153 C123 H12E 120.1
C135 C124 C43 120.9(6)
C135 C124 H12F 119.6
C43 C124 H12F 119.6
C99 C125 C10 121.6(6)
C99 C125 H12G 119.2
C10 C125 H12G 119.2
C84 C127 C166 123.0(6)
C84 C127 C75 119.7(6)
C166 C127 C75 117.3(6)
C84 C128 C183 121.8(6)
C84 C128 C107 120.3(6)
C183 C128 C107 117.9(6)
C182 C129 C100 121.4(6)
C182 C129 H12H 119.3
C100 C129 H12H 119.3
C109 C130 C106 119.6(6)
C109 C130 H13A 120.2
C106 C130 H13A 120.2
C69 C131 C167 120.2(6)
C69 C131 C25 120.8(6)
C167 C131 C25 118.9(7)
C121 C132 C37 121.1(5)
C121 C132 H13B 119.4
C37 C132 H13B 119.4
C195 C134 C65 117.6(6)
C195 C134 C76 123.4(6)
C65 C134 C76 119.0(5)
C124 C135 C185 121.2(6)
C124 C135 H13C 119.4
C185 C135 H13C 119.4
C148 C136 C104 120.6(6)
C148 C136 H13D 119.7
C104 C136 H13D 119.7
C31 C137 C116 120.3(5)
C31 C137 C92 119.8(6)
C116 C137 C92 119.7(6)
C77 C141 C120 120.9(6)
C77 C141 H14A 119.6
C120 C141 H14A 119.6
C190 C142 C107 121.9(7)
C190 C142 H14B 119.1
C107 C142 H14B 119.1
C82 C143 C46 118.0(6)
C82 C143 H14C 121.0
C46 C143 H14C 121.0
C160 C145 C33 120.3(6)
C160 C145 H14D 119.9
C33 C145 H14D 119.9
C83 C147 C165 120.8(7)
C83 C147 H14E 119.6
C165 C147 H14E 119.6
C136 C148 C173 120.1(7)
C136 C148 H14F 120.0
C173 C148 H14F 120.0
C120 C149 C14 122.1(6)
C120 C149 H14G 118.9
C14 C149 H14G 118.9
C106 C150 C221 121.9(6)
C106 C150 H15A 119.1
C221 C150 H15A 119.1
C172 C151 C116 121.6(6)
C172 C151 H15B 119.2
C116 C151 H15B 119.2
C45 C152 C68 122.7(6)
C45 C152 H15C 118.7
C68 C152 H15C 118.7
C110 C153 C123 118.9(6)
C110 C153 H15D 120.6
C123 C153 H15D 120.6
C165 C154 C31 121.7(6)
C165 C154 H15E 119.1
C31 C154 H15E 119.1
C193 C155 C25 121.4(7)
C193 C155 H15F 119.3
C25 C155 H15F 119.3
C71 C156 C121 120.5(6)
C71 C156 H15G 119.8
C121 C156 H15G 119.8
C105 C157 C111 120.6(6)
C105 C157 H15H 119.7
C111 C157 H15H 119.7
C76 C158 C159 123.2(6)
C76 C158 C100 119.8(6)
C159 C158 C100 117.0(6)
C184 C159 C158 122.3(7)
C184 C159 H15I 118.8
C158 C159 H15I 118.8
C145 C160 C50 121.4(6)
C145 C160 H16A 119.3
C50 C160 H16A 119.3
C101 C161 C179 119.9(7)
C101 C161 H16B 120.1
C179 C161 H16B 120.1
C154 C165 C147 120.1(7)
C154 C165 H16C 120.0
C147 C165 H16C 120.0
C179 C166 C127 122.4(6)
C179 C166 H16D 118.8
C127 C166 H16D 118.8
C191 C167 C131 120.8(7)
C191 C167 H16E 119.6
C131 C167 H16E 119.6
C151 C172 C99 119.8(7)
C151 C172 H17B 120.1
C99 C172 H17B 120.1
C122 C173 C148 121.5(7)
C122 C173 H17C 119.3
C148 C173 H17C 119.3
C76 C174 C79 118.9(6)
C76 C174 C199 121.5(6)
C79 C174 C199 119.5(6)
N5 C175 C186 121.6(6)
N5 C175 H17D 119.2
C186 C175 H17D 119.2
C194 C176 C79 122.1(7)
C194 C176 H17E 119.0
C79 C176 H17E 119.0
C181 C178 C72 118.5(6)
C181 C178 H17F 120.8
C72 C178 H17F 120.8
C166 C179 C161 120.2(7)
C166 C179 H17G 119.9
C161 C179 H17G 119.9
C87 C181 C178 120.9(6)
C87 C181 H18B 119.6
C178 C181 H18B 119.6
C129 C182 C184 119.2(7)
C129 C182 H18C 120.4
C184 C182 H18C 120.4
C198 C183 C128 121.1(7)
C198 C183 H18D 119.5
C128 C183 H18D 119.5
C159 C184 C182 120.9(7)
C159 C184 H18E 119.6
C182 C184 H18E 119.6
C115 C185 C135 120.4(6)
C115 C185 H18F 119.8
C135 C185 H18F 119.8
C175 C186 C195 120.9(7)
C175 C186 H18G 119.5
C195 C186 H18G 119.5
C142 C190 C198 121.0(7)
C142 C190 H19A 119.5
C198 C190 H19A 119.5
C167 C191 C193 118.5(7)
C167 C191 H19B 120.7
C193 C191 H19B 120.7
C155 C193 C191 122.1(8)
C155 C193 H19C 119.0
C191 C193 H19C 118.9
C176 C194 C196 121.2(8)
C176 C194 H19D 119.4
C196 C194 H19D 119.4
C134 C195 C186 118.4(7)
C134 C195 H19E 120.8
C186 C195 H19E 120.8
C199 C196 C194 120.1(9)
C199 C196 H19F 120.0
C194 C196 H19F 120.0
C183 C198 C190 119.6(8)
C183 C198 H19G 120.2
C190 C198 H19G 120.2
C196 C199 C174 120.1(8)
C196 C199 H19H 120.0
C174 C199 H19H 120.0
O2A C1A C40 115.6(5)
O2A C1A C18 122.7(5)
C40 C1A C18 121.6(5)
C1A O2A C3A 118.0(4)
O2A C3A C4A 107.3(5)
O2A C3A H3AA 110.3
C4A C3A H3AA 110.3
O2A C3A H3AB 110.3
C4A C3A H3AB 110.3
H3AA C3A H3AB 108.5
O5AB C4A O5A 115.4(10)
O5AB C4A C3A 115.8(9)
O5A C4A C3A 113.4(5)
O5AB C4A H4AA 92.0
O5A C4A H4AA 108.9
C3A C4A H4AA 108.9
O5AB C4A H4AB 15.7
O5A C4A H4AB 108.9
C3A C4A H4AB 108.9
H4AA C4A H4AB 107.7
O5AB C4A H4AC 108.6
O5A C4A H4AC 14.2
C3A C4A H4AC 108.5
H4AA C4A H4AC 122.6
H4AB C4A H4AC 99.2
O5AB C4A H4AD 107.4
O5A C4A H4AD 93.3
C3A C4A H4AD 108.8
H4AA C4A H4AD 18.1
H4AB C4A H4AD 122.9
H4AC C4A H4AD 107.4
C4A O5A C6A 109.5(6)
C4A O5A H4AC 30.5
C6A O5A H4AC 114.1
O5A C6A H6AA 109.5
O5A C6A H6AB 109.5
H6AA C6A H6AB 109.5
O5A C6A H6AC 109.5
H6AA C6A H6AC 109.5
H6AB C6A H6AC 109.5
C4A O5AB C6AB 112.7(17)
O5AB C6AB H6AD 109.5
O5AB C6AB H6AE 109.5
H6AD C6AB H6AE 109.5
O5AB C6AB H6AF 109.5
H6AD C6AB H6AF 109.5
H6AE C6AB H6AF 109.5
O2B C1B C18 124.2(5)
O2B C1B C64 115.5(5)
C18 C1B C64 120.3(5)
C1B O2B C3B 117.6(4)
O2B C3B C4B 106.8(5)
O2B C3B H3BA 110.4
C4B C3B H3BA 110.4
O2B C3B H3BB 110.4
C4B C3B H3BB 110.4
H3BA C3B H3BB 108.6
O5B C4B C3B 109.1(6)
O5B C4B H4BA 109.9
C3B C4B H4BA 109.9
O5B C4B H4BB 109.9
C3B C4B H4BB 109.9
H4BA C4B H4BB 108.3
C6B O5B C4B 113.2(9)
O5B C6B H6BA 109.5
O5B C6B H6BB 109.5
H6BA C6B H6BB 109.5
O5B C6B H6BC 109.5
H6BA C6B H6BC 109.5
H6BB C6B H6BC 109.5
O2C C1C C8 123.7(5)
O2C C1C C15 115.7(5)
C8 C1C C15 120.6(5)
C1C O2C C3C 118.4(4)
O2C C3C C4C 108.6(5)
O2C C3C H3CA 110.0
C4C C3C H3CA 110.0
O2C C3C H3CB 110.0
C4C C3C H3CB 110.0
H3CA C3C H3CB 108.4
O5C C4C O5CB 114.1(7)
O5C C4C C3C 112.9(5)
O5CB C4C C3C 105.9(7)
O5C C4C H4CA 109.0
O5CB C4C H4CA 5.0
C3C C4C H4CA 109.0
O5C C4C H4CB 109.0
O5CB C4C H4CB 105.7
C3C C4C H4CB 109.0
H4CA C4C H4CB 107.8
O5C C4C H4CC 103.5
O5CB C4C H4CC 110.0
C3C C4C H4CC 110.7
H4CA C4C H4CC 111.8
H4CB C4C H4CC 5.8
O5C C4C H4CD 5.2
O5CB C4C H4CD 111.4
C3C C4C H4CD 110.3
H4CA C4C H4CD 106.4
H4CB C4C H4CD 114.2
H4CC C4C H4CD 108.6
C4C O5C C6C 110.7(8)
C4C O5C H4CD 11.6
C6C O5C H4CD 116.3
O5C C6C H6CA 109.5
O5C C6C H6CB 109.5
H6CA C6C H6CB 109.5
O5C C6C H6CC 109.5
H6CA C6C H6CC 109.5
H6CB C6C H6CC 109.5
C4C O5CB C6CB 108.3(13)
O5CB C6CB H6CD 109.5
O5CB C6CB H6CE 109.5
H6CD C6CB H6CE 109.5
O5CB C6CB H6CF 109.5
H6CD C6CB H6CF 109.5
H6CE C6CB H6CF 109.5
O2D C1D C8 124.8(5)
O2D C1D C3 114.4(5)
C8 C1D C3 120.8(5)
C1D O2D C3D 118.7(4)
O2D C3D C4D 109.7(5)
O2D C3D H3DA 109.7
C4D C3D H3DA 109.7
O2D C3D H3DB 109.7
C4D C3D H3DB 109.7
H3DA C3D H3DB 108.2
O5D C4D C3D 117.1(6)
O5D C4D H4DA 108.0
C3D C4D H4DA 108.0
O5D C4D H4DB 108.0
C3D C4D H4DB 108.0
H4DA C4D H4DB 107.3
C4D O5D C6D 118.4(6)
O5D C6D H6DA 109.5
O5D C6D H6DB 109.5
H6DA C6D H6DB 109.5
O5D C6D H6DC 109.5
H6DA C6D H6DC 109.5
H6DB C6D H6DC 109.5
O2E C1E C114 122.9(5)
O2E C1E C68 115.1(5)
C114 C1E C68 122.0(6)
C1E O2E C3E 117.7(4)
O2E C3E C4E 109.7(5)
O2E C3E H3EA 109.7
C4E C3E H3EA 109.7
O2E C3E H3EB 109.7
C4E C3E H3EB 109.7
H3EA C3E H3EB 108.2
O5EB C4E O5E 84.4(11)
O5EB C4E C3E 128.0(11)
O5E C4E C3E 110.6(6)
O5EB C4E H4EA 26.3
O5E C4E H4EA 109.5
C3E C4E H4EA 109.5
O5EB C4E H4EB 111.3
O5E C4E H4EB 109.5
C3E C4E H4EB 109.5
H4EA C4E H4EB 108.1
O5EB C4E H4EC 106.9
O5E C4E H4EC 123.4
C3E C4E H4EC 104.6
H4EA C4E H4EC 98.1
H4EB C4E H4EC 14.4
O5EB C4E H4ED 104.4
O5E C4E H4ED 23.0
C3E C4E H4ED 105.4
H4EA C4E H4ED 130.5
H4EB C4E H4ED 91.4
H4EC C4E H4ED 105.8
C4E O5E C6E 115.6(9)
C4E O5E H4ED 40.0
C6E O5E H4ED 113.6
O5E C6E H6EA 109.5
O5E C6E H6EB 109.5
H6EA C6E H6EB 109.5
O5E C6E H6EC 109.5
H6EA C6E H6EC 109.5
H6EB C6E H6EC 109.5
C4E O5EB C6EB 117(2)
O5EB C6EB H6ED 109.5
O5EB C6EB H6EE 109.5
H6ED C6EB H6EE 109.5
O5EB C6EB H6EF 109.5
H6ED C6EB H6EF 109.5
H6EE C6EB H6EF 109.5
O2F C1F C114 124.2(5)
O2F C1F C45 114.3(5)
C114 C1F C45 121.4(5)
C3FB O2F C1F 129.7(9)
C3FB O2F C3F 26.7(8)
C1F O2F C3F 112.2(6)
O2F C3F C4F 104.9(8)
O2F C3F H3FA 110.8
C4F C3F H3FA 110.8
O2F C3F H3FB 110.8
C4F C3F H3FB 110.8
H3FA C3F H3FB 108.8
O5F C4F C3F 112.8(10)
O5F C4F H4FA 109.0
C3F C4F H4FA 109.0
O5F C4F H4FB 109.0
C3F C4F H4FB 109.0
H4FA C4F H4FB 107.8
C4F O5F C6F 113.5(15)
O5F C6F H6FA 109.5
O5F C6F H6FB 109.5
H6FA C6F H6FB 109.5
O5F C6F H6FC 109.5
H6FA C6F H6FC 109.5
H6FB C6F H6FC 109.5
O2F C3FB C4FB 114.2(14)
O2F C3FB H3FC 108.7
C4FB C3FB H3FC 108.7
O2F C3FB H3FD 108.7
C4FB C3FB H3FD 108.7
H3FC C3FB H3FD 107.6
O5FB C4FB C3FB 118.2(15)
O5FB C4FB H4FC 107.8
C3FB C4FB H4FC 107.8
O5FB C4FB H4FD 107.8
C3FB C4FB H4FD 107.8
H4FC C4FB H4FD 107.1
C4FB O5FB C6FB 122.9(16)
O5FB C6FB H6FD 109.5
O5FB C6FB H6FE 109.5
H6FD C6FB H6FE 109.5
O5FB C6FB H6FF 109.5
H6FD C6FB H6FF 109.5
H6FE C6FB H6FF 109.5
O2G C1G C61 122.6(5)
O2G C1G C86 115.9(5)
C61 C1G C86 121.5(5)
C1G O2G C3G 118.1(5)
O2G C3G C4G 110.4(6)
O2G C3G H3GA 109.6
C4G C3G H3GA 109.6
O2G C3G H3GB 109.6
C4G C3G H3GB 109.6
H3GA C3G H3GB 108.1
O5G C4G O5GB 53.0(7)
O5G C4G C3G 103.5(6)
O5GB C4G C3G 117.2(8)
O5G C4G H4GA 111.1
O5GB C4G H4GA 131.4
C3G C4G H4GA 111.1
O5G C4G H4GB 111.1
O5GB C4G H4GB 58.3
C3G C4G H4GB 111.1
H4GA C4G H4GB 109.0
O5G C4G H4GC 64.5
O5GB C4G H4GC 108.2
C3G C4G H4GC 107.7
H4GA C4G H4GC 49.0
H4GB C4G H4GC 140.7
O5G C4G H4GD 148.0
O5GB C4G H4GD 107.7
C3G C4G H4GD 108.4
H4GA C4G H4GD 59.5
H4GB C4G H4GD 54.3
H4GC C4G H4GD 107.2
C4G O5G C6G 112.3(7)
C4G O5G H4GC 41.6
C6G O5G H4GC 96.6
O5G C6G H6GA 109.5
O5G C6G H6GB 109.5
H6GA C6G H6GB 109.5
O5G C6G H6GC 109.5
H6GA C6G H6GC 109.5
H6GB C6G H6GC 109.5
C4G O5GB C6GB 116.2(13)
O5GB C6GB H6GD 109.5
O5GB C6GB H6GE 109.5
H6GD C6GB H6GE 109.5
O5GB C6GB H6GF 109.5
H6GD C6GB H6GF 109.5
H6GE C6GB H6GF 109.5
O2H C1H C61 123.8(5)
O2H C1H C92 115.5(5)
C61 C1H C92 120.8(5)
C1H O2H C3H 117.3(5)
O2H C3H C4H 107.9(6)
O2H C3H H3HA 110.1
C4H C3H H3HA 110.1
O2H C3H H3HB 110.1
C4H C3H H3HB 110.1
H3HA C3H H3HB 108.4
O5H C4H C3H 109.5(7)
O5H C4H H4HA 109.8
C3H C4H H4HA 109.8
O5H C4H H4HB 109.8
C3H C4H H4HB 109.8
H4HA C4H H4HB 108.2
C4H O5H C6H 107.1(10)
O5H C6H H6HA 109.5
O5H C6H H6HB 109.5
H6HA C6H H6HB 109.5
O5H C6H H6HC 109.5
H6HA C6H H6HC 109.5
H6HB C6H H6HC 109.5
C24 N1 C44 119.1(5)
C24 N1 Pd4 118.0(4)
C44 N1 Pd4 122.8(4)
C49 N2 C34 118.2(5)
C49 N2 Pd4 123.6(4)
C34 N2 Pd4 118.1(4)
C1 N3 C6 118.8(5)
C1 N3 Pd4 120.0(4)
C6 N3 Pd4 121.2(4)
C110 N4 C12 118.2(5)
C110 N4 Pd4 123.3(4)
C12 N4 Pd4 118.5(4)
C175 N5 C65 118.5(5)
C175 N5 Pd3 122.2(4)
C65 N5 Pd3 119.2(4)
C21 N6 C87 118.8(5)
C21 N6 Pd3 120.8(4)
C87 N6 Pd3 120.4(4)
C11 N7 C46 118.8(5)
C11 N7 Pd3 120.0(4)
C46 N7 Pd3 121.1(4)
C23 N8 C36 119.2(5)
C23 N8 Pd3 121.9(4)
C36 N8 Pd3 118.9(4)
C57 C221 C150 122.5(5)
C57 C221 C39 118.9(5)
C150 C221 C39 118.6(5)
O1P N1P O2P 121.8(4)
O1P N1P O3P 120.7(4)
O2P N1P O3P 114.0(4)
O2Q N1Q O1Q 122.3(7)
O2Q N1Q O3Q 118.6(7)
O1Q N1Q O3Q 118.3(7)
O1R N1R O2R 119.8(7)
O1R N1R O3R 119.7(8)
O2R N1R O3R 119.1(8)
O1RB N1RB O3RB 120.5(7)
O1RB N1RB O2RB 119.9(7)
O3RB N1RB O2RB 119.6(7)
N5 Pd3 N6 90.2(2)
N5 Pd3 N8 89.18(19)
N6 Pd3 N8 179.1(2)
N5 Pd3 N7 178.7(2)
N6 Pd3 N7 91.0(2)
N8 Pd3 N7 89.61(19)
N4 Pd4 N3 91.50(19)
N4 Pd4 N1 88.8(2)
N3 Pd4 N1 177.80(19)
N4 Pd4 N2 176.41(19)
N3 Pd4 N2 90.43(18)
N1 Pd4 N2 89.12(19)
O3S N1S O1S 120.2(8)
O3S N1S O2S 119.4(8)
O1S N1S O2S 119.6(8)
O3T N1T O2T 118.4(9)
O3T N1T O1T 119.0(9)
O2T N1T O1T 119.3(9)

loop_
_geom_bond_atom_site_label_1
_geom_bond_atom_site_label_2
_geom_bond_distance
C1 N3 1.329(7)
C1 C13 1.388(8)
C1 H1A 0.9500
C3 C119 1.394(8)
C3 C1D 1.415(7)
C3 C28 1.484(8)
C4 C23 1.370(8)
C4 C35 1.377(8)
C4 H4A 0.9500
C6 N3 1.345(7)
C6 C113 1.375(9)
C6 H6A 0.9500
C7 C42 1.386(8)
C7 C105 1.435(8)
C7 C59 1.442(8)
C8 C1D 1.375(8)
C8 C1C 1.397(8)
C8 H8A 0.9500
C10 C58 1.399(9)
C10 C125 1.420(9)
C10 C116 1.443(8)
C11 N7 1.340(7)
C11 C48 1.382(8)
C11 H11A 0.9500
C12 N4 1.350(7)
C12 C90 1.376(8)
C12 H12A 0.9500
C13 C95 1.376(8)
C13 C70 1.494(8)
C14 C57 1.405(8)
C14 C149 1.429(8)
C14 C56 1.436(8)
C15 C119 1.393(8)
C15 C1C 1.405(8)
C15 C16 1.491(7)
C16 C39 1.402(8)
C16 C56 1.402(8)
C17 C50 1.353(9)
C17 C38 1.449(8)
C17 H17A 0.9500
C18 C1B 1.387(8)
C18 C1A 1.405(8)
C18 H18A 0.9500
C19 C59 1.408(8)
C19 C43 1.410(8)
C19 C40 1.491(8)
C20 C29 1.411(8)
C20 C30 1.414(8)
C20 C54 1.442(8)
C21 N6 1.323(7)
C21 C72 1.390(9)
C21 H21A 0.9500
C22 C36 1.386(8)
C22 C35 1.399(8)
C22 C42 1.501(8)
C23 N8 1.352(7)
C23 H23A 0.9500
C24 N1 1.344(7)
C24 C102 1.385(8)
C24 H24A 0.9500
C25 C63 1.399(9)
C25 C155 1.407(10)
C25 C131 1.439(9)
C27 C64 1.372(8)
C27 C40 1.394(7)
C27 H27A 0.9500
C28 C81 1.402(8)
C28 C33 1.407(8)
C29 C94 1.349(9)
C29 H29A 0.9500
C30 C85 1.407(8)
C30 C64 1.487(7)
C31 C137 1.406(9)
C31 C154 1.422(9)
C31 C91 1.435(8)
C32 C79 1.397(9)
C32 C100 1.413(8)
C32 C86 1.493(8)
C33 C145 1.436(9)
C33 C38 1.441(8)
C34 N2 1.352(7)
C34 C74 1.374(9)
C34 H34A 0.9500
C35 H35A 0.9500
C36 N8 1.358(8)
C36 H36A 0.9500
C37 C103 1.388(8)
C37 C132 1.435(8)
C37 C85 1.446(7)
C38 C70 1.405(8)
C39 C109 1.427(8)
C39 C221 1.452(8)
C40 C1A 1.391(7)
C41 C44 1.357(9)
C41 C117 1.391(8)
C41 H41A 0.9500
C42 C118 1.403(8)
C43 C124 1.428(8)
C43 C118 1.431(8)
C44 N1 1.354(7)
C44 H44A 0.9500
C45 C152 1.394(8)
C45 C1F 1.401(8)
C45 C69 1.478(9)
C46 N7 1.347(8)
C46 C143 1.388(9)
C46 H46A 0.9500
C48 C82 1.410(9)
C48 C57 1.493(8)
C49 N2 1.330(7)
C49 C98 1.389(9)
C49 H49A 0.9500
C50 C160 1.397(9)
C50 H50A 0.9500
C52 C66 1.357(9)
C52 C80 1.418(9)
C52 H52A 0.9500
C54 C103 1.418(8)
C54 C96 1.427(8)
C56 C77 1.433(8)
C57 C221 1.403(8)
C58 C91 1.403(9)
C58 C102 1.494(8)
C59 C60 1.442(8)
C60 C111 1.373(9)
C60 H60A 0.9500
C61 C1G 1.380(8)
C61 C1H 1.386(8)
C61 H61A 0.9500
C62 C70 1.400(8)
C62 C81 1.431(8)
C62 C67 1.442(9)
C63 C104 1.420(9)
C63 C74 1.492(8)
C64 C1B 1.411(8)
C65 N5 1.370(8)
C65 C134 1.393(9)
C65 H65A 0.9500
C66 C81 1.428(8)
C66 H66A 0.9500
C67 C80 1.352(8)
C67 H67A 0.9500
C68 C1E 1.399(8)
C68 C152 1.406(9)
C68 C89 1.479(8)
C69 C131 1.404(10)
C69 C88 1.420(9)
C71 C156 1.333(9)
C71 C85 1.432(8)
C71 H71A 0.9500
C72 C178 1.392(9)
C72 C84 1.490(8)
C74 C108 1.375(8)
C75 C101 1.415(10)
C75 C89 1.420(9)
C75 C127 1.433(8)
C76 C158 1.413(10)
C76 C174 1.422(9)
C76 C134 1.477(9)
C77 C141 1.323(8)
C77 H77A 0.9500
C78 C96 1.361(9)
C78 C94 1.402(9)
C78 H78A 0.9500
C79 C176 1.430(9)
C79 C174 1.431(9)
C80 H80A 0.9500
C82 C143 1.371(9)
C82 H82A 0.9500
C83 C147 1.334(10)
C83 C91 1.446(9)
C83 H83A 0.9500
C84 C127 1.411(9)
C84 C128 1.414(9)
C86 C93 1.381(8)
C86 C1G 1.393(8)
C87 C181 1.362(10)
C87 N6 1.372(8)
C87 H87A 0.9500
C88 C122 1.426(10)
C88 C104 1.434(8)
C89 C107 1.404(10)
C90 C123 1.358(8)
C90 C103 1.490(7)
C92 C93 1.377(8)
C92 C1H 1.412(8)
C92 C137 1.489(8)
C93 H93A 0.9500
C94 H94A 0.9500
C95 C113 1.401(9)
C95 H95A 0.9500
C96 H96A 0.9500
C98 C108 1.386(9)
C98 H98A 0.9500
C99 C125 1.367(10)
C99 C172 1.431(10)
C99 H99A 0.9500
C100 C129 1.417(10)
C100 C158 1.443(9)
C101 C161 1.364(10)
C101 H10A 0.9500
C102 C117 1.389(8)
C104 C136 1.428(9)
C105 C157 1.341(9)
C105 H10B 0.9500
C106 C150 1.360(9)
C106 C130 1.433(9)
C106 H10C 0.9500
C107 C142 1.416(9)
C107 C128 1.435(9)
C108 H10D 0.9500
C109 C130 1.370(9)
C109 H10E 0.9500
C110 N4 1.337(7)
C110 C153 1.372(9)
C110 H11B 0.9500
C111 C157 1.421(10)
C111 H11C 0.9500
C113 H11D 0.9500
C114 C1F 1.377(9)
C114 C1E 1.383(8)
C114 H11E 0.9500
C115 C185 1.378(9)
C115 C118 1.428(8)
C115 H11F 0.9500
C116 C151 1.408(10)
C116 C137 1.422(9)
C117 H11G 0.9500
C119 H11H 0.9500
C120 C149 1.343(9)
C120 C141 1.434(9)
C120 H12B 0.9500
C121 C132 1.344(9)
C121 C156 1.406(9)
C121 H12C 0.9500
C122 C173 1.335(10)
C122 H12D 0.9500
C123 C153 1.396(8)
C123 H12E 0.9500
C124 C135 1.374(9)
C124 H12F 0.9500
C125 H12G 0.9500
C127 C166 1.430(9)
C128 C183 1.434(10)
C129 C182 1.376(10)
C129 H12H 0.9500
C130 H13A 0.9500
C131 C167 1.427(10)
C132 H13B 0.9500
C134 C195 1.389(9)
C135 C185 1.390(10)
C135 H13C 0.9500
C136 C148 1.367(10)
C136 H13D 0.9500
C141 H14A 0.9500
C142 C190 1.311(11)
C142 H14B 0.9500
C143 H14C 0.9500
C145 C160 1.355(9)
C145 H14D 0.9500
C147 C165 1.432(9)
C147 H14E 0.9500
C148 C173 1.412(10)
C148 H14F 0.9500
C149 H14G 0.9500
C150 C221 1.412(9)
C150 H15A 0.9500
C151 C172 1.370(10)
C151 H15B 0.9500
C152 H15C 0.9500
C153 H15D 0.9500
C154 C165 1.348(10)
C154 H15E 0.9500
C155 C193 1.336(10)
C155 H15F 0.9500
C156 H15G 0.9500
C157 H15H 0.9500
C158 C159 1.438(9)
C159 C184 1.337(11)
C159 H15I 0.9500
C160 H16A 0.9500
C161 C179 1.410(10)
C161 H16B 0.9500
C165 H16C 0.9500
C166 C179 1.340(11)
C166 H16D 0.9500
C167 C191 1.375(12)
C167 H16E 0.9500
C172 H17B 0.9500
C173 H17C 0.9500
C174 C199 1.435(10)
C175 N5 1.339(8)
C175 C186 1.353(10)
C175 H17D 0.9500
C176 C194 1.312(11)
C176 H17E 0.9500
C178 C181 1.384(10)
C178 H17F 0.9500
C179 H17G 0.9500
C181 H18B 0.9500
C182 C184 1.426(11)
C182 H18C 0.9500
C183 C198 1.343(10)
C183 H18D 0.9500
C184 H18E 0.9500
C185 H18F 0.9500
C186 C195 1.409(11)
C186 H18G 0.9500
C190 C198 1.443(11)
C190 H19A 0.9500
C191 C193 1.425(11)
C191 H19B 0.9500
C193 H19C 0.9500
C194 C196 1.433(13)
C194 H19D 0.9500
C195 H19E 0.9500
C196 C199 1.342(12)
C196 H19F 0.9500
C198 H19G 0.9500
C199 H19H 0.9500
C1A O2A 1.380(6)
O2A C3A 1.432(6)
C3A C4A 1.500(7)
C3A H3AA 0.9900
C3A H3AB 0.9900
C4A O5AB 1.343(18)
C4A O5A 1.373(8)
C4A H4AA 0.9900
C4A H4AB 0.9900
C4A H4AC 0.9900
C4A H4AD 0.9900
O5A C6A 1.415(9)
O5A H4AC 0.4792
C6A H6AA 0.9800
C6A H6AB 0.9800
C6A H6AC 0.9800
O5AB C6AB 1.47(3)
C6AB H6AD 0.9800
C6AB H6AE 0.9800
C6AB H6AF 0.9800
C1B O2B 1.361(6)
O2B C3B 1.428(6)
C3B C4B 1.494(8)
C3B H3BA 0.9900
C3B H3BB 0.9900
C4B O5B 1.401(8)
C4B H4BA 0.9900
C4B H4BB 0.9900
O5B C6B 1.351(10)
C6B H6BA 0.9800
C6B H6BB 0.9800
C6B H6BC 0.9800
C1C O2C 1.373(6)
O2C C3C 1.425(6)
C3C C4C 1.496(7)
C3C H3CA 0.9900
C3C H3CB 0.9900
C4C O5C 1.421(8)
C4C O5CB 1.462(15)
C4C H4CA 0.9900
C4C H4CB 0.9900
C4C H4CC 0.9901
C4C H4CD 0.9900
O5C C6C 1.444(10)
O5C H4CD 0.4437
C6C H6CA 0.9800
C6C H6CB 0.9800
C6C H6CC 0.9800
O5CB C6CB 1.47(2)
C6CB H6CD 0.9800
C6CB H6CE 0.9800
C6CB H6CF 0.9800
C1D O2D 1.361(6)
O2D C3D 1.427(6)
C3D C4D 1.489(7)
C3D H3DA 0.9900
C3D H3DB 0.9900
C4D O5D 1.405(7)
C4D H4DA 0.9900
C4D H4DB 0.9900
O5D C6D 1.409(8)
C6D H6DA 0.9800
C6D H6DB 0.9800
C6D H6DC 0.9800
C1E O2E 1.383(7)
O2E C3E 1.425(6)
C3E C4E 1.461(8)
C3E H3EA 0.9900
C3E H3EB 0.9900
C4E O5EB 1.37(2)
C4E O5E 1.373(9)
C4E H4EA 0.9900
C4E H4EB 0.9900
C4E H4EC 0.9900
C4E H4ED 0.9900
O5E C6E 1.437(10)
O5E H4ED 0.6023
C6E H6EA 0.9800
C6E H6EB 0.9800
C6E H6EC 0.9800
O5EB C6EB 1.51(4)
C6EB H6ED 0.9800
C6EB H6EE 0.9800
C6EB H6EF 0.9800
C1F O2F 1.376(6)
O2F C3FB 1.338(18)
O2F C3F 1.469(10)
C3F C4F 1.495(11)
C3F H3FA 0.9900
C3F H3FB 0.9900
C4F O5F 1.381(12)
C4F H4FA 0.9900
C4F H4FB 0.9900
O5F C6F 1.432(14)
C6F H6FA 0.9800
C6F H6FB 0.9800
C6F H6FC 0.9800
C3FB C4FB 1.475(13)
C3FB H3FC 0.9900
C3FB H3FD 0.9900
C4FB O5FB 1.386(13)
C4FB H4FC 0.9900
C4FB H4FD 0.9900
O5FB C6FB 1.430(13)
C6FB H6FD 0.9800
C6FB H6FE 0.9800
C6FB H6FF 0.9800
C1G O2G 1.377(6)
O2G C3G 1.433(7)
C3G C4G 1.471(8)
C3G H3GA 0.9900
C3G H3GB 0.9900
C4G O5G 1.433(8)
C4G O5GB 1.466(15)
C4G H4GA 0.9900
C4G H4GB 0.9900
C4G H4GC 0.9900
C4G H4GD 0.9900
O5G C6G 1.443(10)
O5G H4GC 1.3460
C6G H6GA 0.9800
C6G H6GB 0.9800
C6G H6GC 0.9800
O5GB C6GB 1.49(2)
C6GB H6GD 0.9800
C6GB H6GE 0.9800
C6GB H6GF 0.9800
C1H O2H 1.367(6)
O2H C3H 1.431(7)
C3H C4H 1.486(9)
C3H H3HA 0.9900
C3H H3HB 0.9900
C4H O5H 1.369(9)
C4H H4HA 0.9900
C4H H4HB 0.9900
O5H C6H 1.448(12)
C6H H6HA 0.9800
C6H H6HB 0.9800
C6H H6HC 0.9800
N1 Pd4 2.021(5)
N2 Pd4 2.023(5)
N3 Pd4 2.020(5)
N4 Pd4 2.016(5)
N5 Pd3 2.009(5)
N6 Pd3 2.011(5)
N7 Pd3 2.026(5)
N8 Pd3 2.014(5)
N1P O1P 1.214(5)
N1P O2P 1.257(5)
N1P O3P 1.261(5)
N1Q O2Q 1.204(6)
N1Q O1Q 1.220(6)
N1Q O3Q 1.268(6)
N1R O1R 1.230(7)
N1R O2R 1.231(7)
N1R O3R 1.234(7)
N1RB O1RB 1.228(7)
N1RB O3RB 1.228(7)
N1RB O2RB 1.234(7)
C7Y O7Y 1.414(5)
C9Y O9Y 1.404(5)
C4Y O4Y 1.417(5)
C12Y O12Y 1.409(5)
O29Z C30Z 1.39(2)
O10Y C10Y 1.410(5)
C13Y O13Y 1.408(5)
O2T N1T 1.236(7)
O3Y C3Y 1.409(5)
O6Y C6Y 1.407(5)
O14Y C14Y 1.416(5)
O8Y C8Y 1.412(5)
O1Y C1Y 1.409(5)
O2Y C2Y 1.409(5)
C11Y O11Y 1.408(5)
O5Y C5Y 1.410(5)
O1T N1T 1.240(7)
O3S N1S 1.224(7)
N1S O1S 1.228(7)
N1S O2S 1.238(7)
N1T O3T 1.227(7)
